data_7152677
loop_
_publ_author_name
'Hiscock, Jennifer R.'
'Gale, Philip A.'
'Lalaoui, No\'emie'
'Light, Mark E.'
'Wells, Neil J.'

_publ_section_title
;
 Benzimidazole-based anion receptors exhibiting selectivity for lactate
 over pyruvate.
;
_journal_issue 38
_journal_name_full 'Organic &amp; biomolecular chemistry'
_journal_page_first 7780
_journal_page_last 7788
_journal_paper_doi 10.1039/c2ob26299a
_journal_volume 10
_journal_year 2012
_chemical_compound_source 'Jenny Hiscock'
_chemical_formula_moiety '8(C16 H36 N)+, 8(H2 P O4)-, 2(C16 H13 N5 O), 12(H2 O)'
_chemical_formula_sum 'C160 H354 N18 O46 P8'
_chemical_formula_weight 3514.37
_chemical_name_systematic
;
?
;
_space_group_IT_number 33
_symmetry_cell_setting orthorhombic
_symmetry_space_group_name_Hall 'P 2c -2n'
_symmetry_space_group_name_H-M 'P n a 21'
_atom_sites_solution_hydrogens geom
_atom_sites_solution_primary direct
_atom_sites_solution_secondary difmap
_audit_creation_method SHELXL-97
_cell_angle_alpha 90.00
_cell_angle_beta 90.00
_cell_angle_gamma 90.00
_cell_formula_units_Z 4
_cell_length_a 37.471(4)
_cell_length_b 23.257(3)
_cell_length_c 23.235(3)
_cell_measurement_reflns_used 28535
_cell_measurement_temperature 100(2)
_cell_measurement_theta_max 27.5
_cell_measurement_theta_min 2.8
_cell_volume 20248(4)
_computing_cell_refinement
;
CrystalClear-SM Expert 2.0 r7 (Rigaku, 2011)
;
_computing_data_collection
;
CrystalClear-SM Expert 2.0 r7 (Rigaku, 2011)
;
_computing_data_reduction
;
CrystalClear-SM Expert 2.0 r7 (Rigaku, 2011)
;
_computing_molecular_graphics
;
Images generated using CrystalMaker: a crystal and molecular
structures program for Mac and Windows. CrystalMaker Software Ltd,
Oxford, England (www.crystalmaker.com)
;
_computing_publication_material 'WINGX (Farrugia, 1998)'
_computing_structure_refinement 'SHELXL-97 (Sheldrick, 2008)'
_computing_structure_solution 'SHELXS-97 (Sheldrick, 1997)'
_diffrn_ambient_temperature 100(2)
_diffrn_detector 'CCD plate'
_diffrn_detector_area_resol_mean 28.5714
_diffrn_detector_type 'Rigaku HG Saturn724+ (2x2 bin mode)'
_diffrn_measured_fraction_theta_full 0.994
_diffrn_measured_fraction_theta_max 0.994
_diffrn_measurement_device 'four-circle \k diffractometer'
_diffrn_measurement_device_type 'Rigaku AFC12 (Right)'
_diffrn_measurement_method 'profile data from \w-scans'
_diffrn_measurement_specimen_support 'MiTeGen MicroMesh'
_diffrn_radiation_collimation 'Confocal mirrors, HF Varimax '
_diffrn_radiation_type MoK\a
_diffrn_radiation_wavelength 0.71075
_diffrn_reflns_av_R_equivalents 0.0353
_diffrn_reflns_av_sigmaI/netI 0.0746
_diffrn_reflns_limit_h_max 44
_diffrn_reflns_limit_h_min -44
_diffrn_reflns_limit_k_max 27
_diffrn_reflns_limit_k_min -12
_diffrn_reflns_limit_l_max 16
_diffrn_reflns_limit_l_min -27
_diffrn_reflns_number 51553
_diffrn_reflns_theta_full 25.03
_diffrn_reflns_theta_max 25.03
_diffrn_reflns_theta_min 2.93
_diffrn_source 'Rotating Anode'
_diffrn_source_current 55.0
_diffrn_source_power 2.475
_diffrn_source_voltage 45.0
_exptl_absorpt_coefficient_mu 0.142
_exptl_absorpt_correction_T_max 0.9722
_exptl_absorpt_correction_T_min 0.9586
_exptl_absorpt_correction_type multi-scan
_exptl_absorpt_process_details
;
Jacobson, R. (1998). REQAB. Private communication to the
Rigaku Corporation, Tokyo, Japan.
;
_exptl_crystal_colour Colourless
_exptl_crystal_density_diffrn 1.153
_exptl_crystal_density_method 'not measured'
_exptl_crystal_description Block
_exptl_crystal_F_000 7712
_exptl_crystal_size_max 0.30
_exptl_crystal_size_mid 0.20
_exptl_crystal_size_min 0.20
_refine_diff_density_max 2.247
_refine_diff_density_min -0.789
_refine_diff_density_rms 0.097
_refine_ls_abs_structure_details 'Flack H D (1983), Acta Cryst. A39, 876-881'
_refine_ls_abs_structure_Flack -0.1(5)
_refine_ls_extinction_method none
_refine_ls_goodness_of_fit_ref 1.257
_refine_ls_hydrogen_treatment mixed
_refine_ls_matrix_type full
_refine_ls_number_parameters 2222
_refine_ls_number_reflns 27211
_refine_ls_number_restraints 3624
_refine_ls_restrained_S_all 4.595
_refine_ls_R_factor_all 0.1476
_refine_ls_R_factor_gt 0.1207
_refine_ls_shift/su_max 0.065
_refine_ls_shift/su_mean 0.001
_refine_ls_structure_factor_coef Fsqd
_refine_ls_weighting_details 'calc w=1/[\s^2^(Fo^2^)+(0.2000P)^2^+0.0000P] where P=(Fo^2^+2Fc^2^)/3'
_refine_ls_weighting_scheme calc
_refine_ls_wR_factor_gt 0.3130
_refine_ls_wR_factor_ref 0.3509
_reflns_number_gt 19879
_reflns_number_total 27211
_reflns_threshold_expression >2\s(I)
_cod_data_source_file c2ob26299a.txt
_cod_data_source_block 2012jh0003
_cod_depositor_comments
;
The following automatic conversions were performed:

'_symmetry_cell_setting' value 'Orthorhombic' changed to
'orthorhombic' according to
/home/saulius/struct/CIF-dictionaries/cif_core.dic dictionary named
'cif_core.dic' version 2.4.2 from 2011-04-26.

Automatic conversion script
Id: cif_fix_values 1891 2012-01-12 08:04:46Z andrius 
;
_cod_original_sg_symbol_H-M Pna2(1)
_cod_database_code 7152677

loop_
_symmetry_equiv_pos_as_xyz
'x, y, z'
'-x, -y, z+1/2'
'x+1/2, -y+1/2, z'
'-x+1/2, y+1/2, z+1/2'

loop_
_atom_site_label
_atom_site_type_symbol
_atom_site_fract_x
_atom_site_fract_y
_atom_site_fract_z
_atom_site_U_iso_or_equiv
_atom_site_adp_type
_atom_site_occupancy
_atom_site_symmetry_multiplicity
_atom_site_calc_flag
_atom_site_refinement_flags
_atom_site_disorder_assembly
_atom_site_disorder_group
O1 O -0.72135(6) -0.09700(10) 0.26151(12) 0.0408(7) Uani 1 1 d U . .
N1 N -0.59513(10) -0.13024(19) 0.1828(2) 0.0694(13) Uani 1 1 d U . .
H1 H -0.5896 -0.1085 0.2125 0.083 Uiso 1 1 calc R . .
N2 N -0.66192(9) -0.09609(17) 0.24092(16) 0.0547(11) Uani 1 1 d U . .
H2 H -0.6412 -0.0830 0.2528 0.066 Uiso 1 1 calc R . .
N3 N -0.68235(9) -0.04493(16) 0.31880(15) 0.0505(10) Uani 1 1 d U . .
H3 H -0.6602 -0.0329 0.3218 0.061 Uiso 1 1 calc R . .
N4 N -0.69711(9) 0.00765(15) 0.40117(15) 0.0481(10) Uani 1 1 d U . .
N5 N -0.74100(8) -0.04585(12) 0.36036(15) 0.0401(9) Uani 1 1 d U . .
H5 H -0.7514 -0.0704 0.3370 0.048 Uiso 1 1 calc R . .
C1 C -0.57155(14) -0.1541(3) 0.1459(3) 0.0857(19) Uani 1 1 d U . .
H1A H -0.5464 -0.1493 0.1478 0.103 Uiso 1 1 calc R . .
C2 C -0.58854(14) -0.1854(3) 0.1065(3) 0.0870(17) Uani 1 1 d U . .
H2A H -0.5777 -0.2071 0.0766 0.104 Uiso 1 1 calc R . .
C3 C -0.62583(13) -0.1805(2) 0.1170(2) 0.0631(13) Uani 1 1 d U . .
C4 C -0.65764(14) -0.2056(2) 0.0930(2) 0.0663(14) Uani 1 1 d U . .
H4 H -0.6562 -0.2322 0.0620 0.080 Uiso 1 1 calc R . .
C5 C -0.69004(13) -0.19031(18) 0.1156(2) 0.0543(12) Uani 1 1 d U . .
H5A H -0.7112 -0.2048 0.0984 0.065 Uiso 1 1 calc R . .
C6 C -0.69270(12) -0.1536(2) 0.16376(19) 0.0547(13) Uani 1 1 d U . .
H6 H -0.7156 -0.1439 0.1785 0.066 Uiso 1 1 calc R . .
C7 C -0.66171(11) -0.13117(18) 0.19055(19) 0.0499(11) Uani 1 1 d U . .
C8 C -0.62828(12) -0.1449(2) 0.16719(19) 0.0545(12) Uani 1 1 d U . .
C9 C -0.69107(10) -0.08094(16) 0.27247(17) 0.0419(10) Uani 1 1 d U . .
C10 C -0.70578(10) -0.02769(16) 0.35886(18) 0.0419(10) Uani 1 1 d U . .
C11 C -0.72829(11) 0.01409(16) 0.43175(19) 0.0455(11) Uani 1 1 d U . .
C12 C -0.73485(14) 0.04910(17) 0.4808(2) 0.0559(12) Uani 1 1 d U . .
H12 H -0.7163 0.0708 0.4983 0.067 Uiso 1 1 calc R . .
C13 C -0.76906(13) 0.05013(17) 0.5019(2) 0.0533(12) Uani 1 1 d U . .
H13 H -0.7739 0.0722 0.5354 0.064 Uiso 1 1 calc R . .
C14 C -0.79694(13) 0.01999(18) 0.47588(19) 0.0524(12) Uani 1 1 d U . .
H14 H -0.8203 0.0237 0.4912 0.063 Uiso 1 1 calc R . .
C15 C -0.79166(11) -0.01584(18) 0.42756(19) 0.0485(11) Uani 1 1 d U . .
H15 H -0.8104 -0.0375 0.4105 0.058 Uiso 1 1 calc R . .
C16 C -0.75638(11) -0.01686(15) 0.40671(17) 0.0387(10) Uani 1 1 d U . .
O2 O 0.20356(6) -0.09907(11) 0.29657(12) 0.0426(8) Uani 1 1 d U . .
N6 N 0.08515(9) -0.11664(16) 0.39960(17) 0.0563(11) Uani 1 1 d U . .
H6A H 0.0786 -0.0934 0.3716 0.068 Uiso 1 1 calc R . .
N7 N 0.14329(8) -0.11383(13) 0.31390(16) 0.0445(9) Uani 1 1 d U . .
H7 H 0.1217 -0.1070 0.3008 0.053 Uiso 1 1 calc R . .
N8 N 0.16150(8) -0.06549(13) 0.23242(15) 0.0421(9) Uani 1 1 d U . .
H8 H 0.1388 -0.0656 0.2228 0.051 Uiso 1 1 calc R . .
N9 N 0.17370(9) -0.00130(14) 0.15686(16) 0.0481(10) Uani 1 1 d U . .
N10 N 0.22103(8) -0.04500(12) 0.19887(14) 0.0381(8) Uani 1 1 d U . .
H10 H 0.2328 -0.0672 0.2229 0.046 Uiso 1 1 calc R . .
C17 C 0.06543(12) -0.1310(2) 0.4448(2) 0.0672(14) Uani 1 1 d U . .
H17 H 0.0418 -0.1175 0.4514 0.081 Uiso 1 1 calc R . .
C18 C 0.08310(12) -0.16706(11) 0.4804(2) 0.0714(15) Uani 1 1 d U . .
H18 H 0.0745 -0.1834 0.5152 0.086 Uiso 1 1 calc R . .
C19 C 0.11716(11) -0.17561(19) 0.4551(2) 0.0515(12) Uani 1 1 d U . .
C20 C 0.14762(11) -0.21011(18) 0.4699(2) 0.0500(12) Uani 1 1 d U . .
H20 H 0.1481 -0.2322 0.5043 0.060 Uiso 1 1 calc R . .
C21 C 0.17634(10) -0.20997(17) 0.43203(19) 0.0459(11) Uani 1 1 d U . .
H21 H 0.1966 -0.2329 0.4408 0.055 Uiso 1 1 calc R . .
C22 C 0.17649(9) -0.17734(15) 0.38146(19) 0.0403(10) Uani 1 1 d U . .
H22 H 0.1972 -0.1768 0.3580 0.048 Uiso 1 1 calc R . .
C23 C 0.14622(10) -0.14516(15) 0.36490(18) 0.0393(10) Uani 1 1 d U . .
C24 C 0.11714(10) -0.14397(16) 0.4038(2) 0.0444(10) Uani 1 1 d U . .
C25 C 0.17148(9) -0.09276(14) 0.28240(19) 0.0397(10) Uani 1 1 d U . .
C26 C 0.18524(10) -0.03808(16) 0.19678(18) 0.0426(10) Uani 1 1 d U . .
C27 C 0.20528(12) 0.01538(16) 0.12951(17) 0.0440(10) Uani 1 1 d U . .
C28 C 0.21131(13) 0.05449(18) 0.08465(19) 0.0530(12) Uani 1 1 d U . .
H28 H 0.1918 0.0739 0.0672 0.064 Uiso 1 1 calc R . .
C29 C 0.24480(13) 0.06439(18) 0.0665(2) 0.0560(13) Uani 1 1 d U . .
H29 H 0.2487 0.0900 0.0352 0.067 Uiso 1 1 calc R . .
C30 C 0.27416(13) 0.03769(17) 0.09277(19) 0.0543(12) Uani 1 1 d U . .
H30 H 0.2975 0.0461 0.0791 0.065 Uiso 1 1 calc R . .
C31 C 0.27024(12) -0.00065(18) 0.13830(19) 0.0517(12) Uani 1 1 d U . .
H31 H 0.2901 -0.0188 0.1559 0.062 Uiso 1 1 calc R . .
C32 C 0.23567(10) -0.01079(15) 0.15632(17) 0.0386(10) Uani 1 1 d U . .
N11A N -0.24788(8) 0.12384(15) 0.08856(14) 0.0555(8) Uani 0.25 1 d PDU A 11
C33A C -0.26732(15) 0.1145(3) 0.0322(3) 0.0597(12) Uani 0.50 1 d PDU A 11
H33A H -0.2678 0.0727 0.0244 0.072 Uiso 0.50 1 calc PR A 11
H33B H -0.2532 0.1327 0.0012 0.072 Uiso 0.50 1 calc PR A 11
C34A C -0.30521(7) 0.1369(2) 0.0282(3) 0.0802(14) Uani 0.50 1 d PDU A 11
H34A H -0.3051 0.1795 0.0277 0.096 Uiso 0.50 1 calc PR A 11
H34B H -0.3192 0.1239 0.0618 0.096 Uiso 0.50 1 calc PR A 11
C35A C -0.32204(17) 0.1136(4) -0.0280(3) 0.0942(18) Uani 0.50 1 d PDU A 11
H35A H -0.3052 0.1203 -0.0602 0.113 Uiso 0.50 1 calc PR A 11
H35B H -0.3254 0.0716 -0.0241 0.113 Uiso 0.50 1 calc PR A 11
C36A C -0.35602(19) 0.1399(4) -0.0420(5) 0.092(2) Uani 0.50 1 d PDU A 11
H36A H -0.3645 0.1249 -0.0789 0.138 Uiso 0.50 1 calc PR A 11
H36B H -0.3531 0.1817 -0.0446 0.138 Uiso 0.50 1 calc PR A 11
H36C H -0.3734 0.1308 -0.0118 0.138 Uiso 0.50 1 calc PR A 11
N11B N -0.24788(8) 0.12384(15) 0.08856(14) 0.0555(8) Uani 0.25 1 d PDU A 12
C33B C -0.27284(14) 0.1104(3) 0.0393(3) 0.0597(12) Uani 0.50 1 d PDU A 12
H33C H -0.2729 0.0681 0.0341 0.072 Uiso 0.50 1 calc PR A 12
H33D H -0.2624 0.1272 0.0040 0.072 Uiso 0.50 1 calc PR A 12
C34B C -0.31132(15) 0.1297(4) 0.0423(3) 0.0802(14) Uani 0.50 1 d PDU A 12
H34C H -0.3125 0.1719 0.0474 0.096 Uiso 0.50 1 calc PR A 12
H34D H -0.3234 0.1113 0.0754 0.096 Uiso 0.50 1 calc PR A 12
C35B C -0.32985(19) 0.1121(4) -0.0146(3) 0.0942(18) Uani 0.50 1 d PDU A 12
H35C H -0.3115 0.1095 -0.0452 0.113 Uiso 0.50 1 calc PR A 12
H35D H -0.3403 0.0733 -0.0097 0.113 Uiso 0.50 1 calc PR A 12
C36B C -0.3576(2) 0.1509(4) -0.0335(4) 0.092(2) Uani 0.50 1 d PDU A 12
H36D H -0.3673 0.1376 -0.0704 0.138 Uiso 0.50 1 calc PR A 12
H36E H -0.3477 0.1896 -0.0381 0.138 Uiso 0.50 1 calc PR A 12
H36F H -0.3768 0.1518 -0.0048 0.138 Uiso 0.50 1 calc PR A 12
N11C N -0.24788(8) 0.12384(15) 0.08856(14) 0.0555(8) Uani 0.25 1 d PDU A 13
C41C C -0.20893(13) 0.11283(12) 0.0742(3) 0.0688(12) Uani 0.50 1 d PDU A 13
H41A H -0.2022 0.1376 0.0413 0.083 Uiso 0.50 1 calc PR A 13
H41B H -0.2064 0.0724 0.0616 0.083 Uiso 0.50 1 calc PR A 13
C42C C -0.18279(14) 0.1236(5) 0.1231(3) 0.0783(16) Uani 0.50 1 d PDU A 13
H42A H -0.1860 0.0936 0.1529 0.094 Uiso 0.50 1 calc PR A 13
H42B H -0.1881 0.1613 0.1410 0.094 Uiso 0.50 1 calc PR A 13
C43C C -0.14358(16) 0.1231(3) 0.1020(4) 0.0857(19) Uani 0.50 1 d PDU A 13
H43A H -0.1386 0.1590 0.0806 0.103 Uiso 0.50 1 calc PR A 13
H43B H -0.1274 0.1218 0.1357 0.103 Uiso 0.50 1 calc PR A 13
C44C C -0.1363(3) 0.0746(3) 0.0654(4) 0.111(3) Uani 0.50 1 d PDU A 13
H44A H -0.1115 0.0763 0.0522 0.167 Uiso 0.50 1 calc PR A 13
H44B H -0.1523 0.0755 0.0321 0.167 Uiso 0.50 1 calc PR A 13
H44C H -0.1401 0.0389 0.0870 0.167 Uiso 0.50 1 calc PR A 13
N11D N -0.24788(8) 0.12384(15) 0.08856(14) 0.0555(8) Uani 0.25 1 d PDU A 14
C41D C -0.21012(14) 0.1096(4) 0.0693(3) 0.0688(12) Uani 0.50 1 d PDU A 14
H41C H -0.2101 0.0702 0.0532 0.083 Uiso 0.50 1 calc PR A 14
H41D H -0.2034 0.1362 0.0379 0.083 Uiso 0.50 1 calc PR A 14
C42D C -0.18166(14) 0.1129(5) 0.1157(3) 0.0783(16) Uani 0.50 1 d PDU A 14
H42C H -0.1862 0.0824 0.1446 0.094 Uiso 0.50 1 calc PR A 14
H42D H -0.1836 0.1504 0.1355 0.094 Uiso 0.50 1 calc PR A 14
C43D C -0.14349(16) 0.1059(3) 0.0922(4) 0.0857(19) Uani 0.50 1 d PDU A 14
H43C H -0.1399 0.1350 0.0616 0.103 Uiso 0.50 1 calc PR A 14
H43D H -0.1266 0.1151 0.1237 0.103 Uiso 0.50 1 calc PR A 14
C44D C -0.1338(3) 0.0508(3) 0.0691(5) 0.111(3) Uani 0.50 1 d PDU A 14
H44D H -0.1089 0.0519 0.0562 0.167 Uiso 0.50 1 calc PR A 14
H44E H -0.1493 0.0416 0.0365 0.167 Uiso 0.50 1 calc PR A 14
H44F H -0.1365 0.0214 0.0990 0.167 Uiso 0.50 1 calc PR A 14
C37 C -0.25929(13) 0.08635(17) 0.1398(2) 0.0529(11) Uani 1 1 d U . .
H37A H -0.2465 0.1000 0.1745 0.063 Uiso 1 1 calc R A 11
H37B H -0.2851 0.0923 0.1465 0.063 Uiso 1 1 calc R A 11
C38 C -0.25253(14) 0.02163(18) 0.1332(2) 0.0642(14) Uani 1 1 d U A .
H38A H -0.2665 0.0065 0.1003 0.077 Uiso 1 1 calc R . .
H38B H -0.2269 0.0147 0.1254 0.077 Uiso 1 1 calc R . .
C39 C -0.26340(15) -0.00898(18) 0.1879(2) 0.0684(16) Uani 1 1 d U . .
H39A H -0.2894 -0.0036 0.1936 0.082 Uiso 1 1 calc R A .
H39B H -0.2510 0.0093 0.2207 0.082 Uiso 1 1 calc R . .
C40 C -0.25524(17) -0.0729(2) 0.1885(3) 0.081(2) Uani 1 1 d U A .
H40A H -0.2630 -0.0895 0.2252 0.122 Uiso 1 1 calc R . .
H40B H -0.2295 -0.0788 0.1839 0.122 Uiso 1 1 calc R . .
H40C H -0.2679 -0.0918 0.1568 0.122 Uiso 1 1 calc R . .
C45 C -0.25266(15) 0.18464(18) 0.1099(2) 0.0612(13) Uani 1 1 d U . .
H45A H -0.2380 0.1902 0.1449 0.073 Uiso 1 1 calc R A 11
H45B H -0.2780 0.1905 0.1206 0.073 Uiso 1 1 calc R A 11
C46 C -0.24189(8) 0.23015(10) 0.0644(3) 0.101(2) Uani 1 1 d U A .
H46A H -0.2168 0.2240 0.0528 0.121 Uiso 1 1 calc R . .
H46B H -0.2571 0.2258 0.0298 0.121 Uiso 1 1 calc R . .
C47 C -0.24616(17) 0.2897(2) 0.0884(3) 0.0827(19) Uani 1 1 d U . .
H47A H -0.2699 0.2935 0.1066 0.099 Uiso 1 1 calc R A .
H47B H -0.2446 0.3182 0.0568 0.099 Uiso 1 1 calc R . .
C48 C -0.21714(14) 0.3019(2) 0.1329(3) 0.0831(19) Uani 1 1 d U A .
H48A H -0.2199 0.3411 0.1475 0.125 Uiso 1 1 calc R . .
H48B H -0.1936 0.2978 0.1148 0.125 Uiso 1 1 calc R . .
H48C H -0.2193 0.2745 0.1648 0.125 Uiso 1 1 calc R . .
N12 N -0.10488(8) -0.20480(15) 0.28595(18) 0.0556(10) Uani 1 1 d U . .
C49 C -0.11916(7) -0.15149(17) 0.2570(2) 0.0750(14) Uani 1 1 d U . .
H49A H -0.0997 -0.1231 0.2528 0.090 Uiso 1 1 calc R . .
H49B H -0.1379 -0.1341 0.2814 0.090 Uiso 1 1 calc R . .
C50 C -0.13504(17) -0.1654(3) 0.1965(3) 0.0931(18) Uani 1 1 d U . .
H50A H -0.1167 -0.1847 0.1727 0.112 Uiso 1 1 calc R . .
H50B H -0.1554 -0.1922 0.2008 0.112 Uiso 1 1 calc R . .
C51 C -0.1475(2) -0.1108(3) 0.1662(3) 0.113(2) Uani 1 1 d U . .
H51A H -0.1647 -0.0903 0.1913 0.136 Uiso 1 1 calc R . .
H51B H -0.1268 -0.0852 0.1598 0.136 Uiso 1 1 calc R . .
C52 C -0.16478(8) -0.1231(2) 0.1102(2) 0.148(3) Uani 1 1 d U . .
H52A H -0.1724 -0.0870 0.0923 0.222 Uiso 1 1 calc R . .
H52B H -0.1856 -0.1479 0.1163 0.222 Uiso 1 1 calc R . .
H52C H -0.1477 -0.1426 0.0848 0.222 Uiso 1 1 calc R . .
C53 C -0.13286(12) -0.25103(18) 0.2925(2) 0.0570(13) Uani 1 1 d U . .
H53A H -0.1214 -0.2853 0.3098 0.068 Uiso 1 1 calc R . .
H53B H -0.1414 -0.2620 0.2537 0.068 Uiso 1 1 calc R . .
C54 C -0.16508(11) -0.23516(19) 0.3290(2) 0.0529(12) Uani 1 1 d U . .
H54A H -0.1775 -0.2018 0.3116 0.063 Uiso 1 1 calc R . .
H54B H -0.1572 -0.2241 0.3681 0.063 Uiso 1 1 calc R . .
C55 C -0.19068(11) -0.28620(18) 0.3327(2) 0.0564(14) Uani 1 1 d U . .
H55A H -0.1991 -0.2956 0.2934 0.068 Uiso 1 1 calc R . .
H55B H -0.1774 -0.3200 0.3473 0.068 Uiso 1 1 calc R . .
C56 C -0.22241(12) -0.2767(2) 0.3703(3) 0.0731(17) Uani 1 1 d U . .
H56A H -0.2372 -0.3114 0.3707 0.110 Uiso 1 1 calc R . .
H56B H -0.2364 -0.2443 0.3555 0.110 Uiso 1 1 calc R . .
H56C H -0.2145 -0.2680 0.4096 0.110 Uiso 1 1 calc R . .
C57 C -0.09198(12) -0.18365(19) 0.3459(2) 0.0553(12) Uani 1 1 d U . .
H57A H -0.0723 -0.1559 0.3403 0.066 Uiso 1 1 calc R . .
H57B H -0.1118 -0.1630 0.3650 0.066 Uiso 1 1 calc R . .
C58 C -0.07934(12) -0.2307(2) 0.3849(2) 0.0615(13) Uani 1 1 d U . .
H58A H -0.0593 -0.2515 0.3665 0.074 Uiso 1 1 calc R . .
H58B H -0.0990 -0.2584 0.3915 0.074 Uiso 1 1 calc R . .
C59 C -0.06724(15) -0.2064(3) 0.4415(3) 0.090(2) Uani 1 1 d U . .
H59A H -0.0870 -0.1841 0.4589 0.107 Uiso 1 1 calc R . .
H59B H -0.0471 -0.1797 0.4348 0.107 Uiso 1 1 calc R . .
C60 C -0.05538(17) -0.2541(4) 0.4839(3) 0.113(2) Uani 1 1 d U . .
H60A H -0.0479 -0.2365 0.5203 0.169 Uiso 1 1 calc R . .
H60B H -0.0354 -0.2755 0.4673 0.169 Uiso 1 1 calc R . .
H60C H -0.0754 -0.2803 0.4910 0.169 Uiso 1 1 calc R . .
C61 C -0.07361(12) -0.23149(19) 0.2527(2) 0.0586(13) Uani 1 1 d U . .
H61A H -0.0653 -0.2656 0.2744 0.070 Uiso 1 1 calc R . .
H61B H -0.0827 -0.2453 0.2152 0.070 Uiso 1 1 calc R . .
C62 C -0.04188(7) -0.19344(19) 0.2415(2) 0.0907(16) Uani 1 1 d U . .
H62A H -0.0505 -0.1563 0.2258 0.109 Uiso 1 1 calc R . .
H62B H -0.0299 -0.1853 0.2786 0.109 Uiso 1 1 calc R . .
C63 C -0.01556(15) -0.2175(4) 0.2015(3) 0.107(2) Uani 1 1 d U . .
H63A H -0.0167 -0.2600 0.2011 0.129 Uiso 1 1 calc R . .
H63B H 0.0089 -0.2055 0.2122 0.129 Uiso 1 1 calc R . .
C64 C -0.0259(2) -0.1932(4) 0.1444(3) 0.116(3) Uani 1 1 d U . .
H64A H -0.0101 -0.2085 0.1146 0.173 Uiso 1 1 calc R . .
H64B H -0.0239 -0.1512 0.1455 0.173 Uiso 1 1 calc R . .
H64C H -0.0506 -0.2039 0.1357 0.173 Uiso 1 1 calc R . .
N13 N 0.13778(10) -0.32142(14) 0.27316(16) 0.0550(10) Uani 1 1 d U . .
C65 C 0.13867(15) -0.37105(19) 0.3165(2) 0.0651(14) Uani 1 1 d U . .
H65A H 0.1148 -0.3893 0.3176 0.078 Uiso 1 1 calc R . .
H65B H 0.1559 -0.4003 0.3029 0.078 Uiso 1 1 calc R . .
C66 C 0.14890(14) -0.35294(18) 0.3773(2) 0.0567(13) Uani 1 1 d U . .
H66A H 0.1312 -0.3250 0.3920 0.068 Uiso 1 1 calc R . .
H66B H 0.1726 -0.3340 0.3767 0.068 Uiso 1 1 calc R . .
C67 C 0.15019(16) -0.40641(19) 0.4177(2) 0.0687(16) Uani 1 1 d U . .
H67A H 0.1265 -0.4251 0.4179 0.082 Uiso 1 1 calc R . .
H67B H 0.1676 -0.4344 0.4022 0.082 Uiso 1 1 calc R . .
C68 C 0.16046(17) -0.3916(2) 0.4790(2) 0.0846(18) Uani 1 1 d U . .
H68A H 0.1605 -0.4266 0.5024 0.127 Uiso 1 1 calc R . .
H68B H 0.1432 -0.3642 0.4948 0.127 Uiso 1 1 calc R . .
H68C H 0.1843 -0.3743 0.4793 0.127 Uiso 1 1 calc R . .
C69 C 0.11329(12) -0.27323(19) 0.2942(2) 0.0555(12) Uani 1 1 d U . .
H69A H 0.1242 -0.2560 0.3290 0.067 Uiso 1 1 calc R . .
H69B H 0.1127 -0.2430 0.2642 0.067 Uiso 1 1 calc R . .
C70 C 0.07549(13) -0.2893(2) 0.3084(2) 0.0697(15) Uani 1 1 d U . .
H70A H 0.0627 -0.3006 0.2728 0.084 Uiso 1 1 calc R . .
H70B H 0.0753 -0.3226 0.3350 0.084 Uiso 1 1 calc R . .
C71 C 0.05740(12) -0.2401(3) 0.3353(3) 0.0799(18) Uani 1 1 d U . .
H71A H 0.0588 -0.2068 0.3088 0.096 Uiso 1 1 calc R . .
H71B H 0.0704 -0.2297 0.3709 0.096 Uiso 1 1 calc R . .
C72 C 0.01675(15) -0.2511(4) 0.3510(3) 0.131(3) Uani 1 1 d U . .
H72A H 0.0066 -0.2163 0.3684 0.196 Uiso 1 1 calc R . .
H72B H 0.0151 -0.2830 0.3784 0.196 Uiso 1 1 calc R . .
H72C H 0.0035 -0.2607 0.3160 0.196 Uiso 1 1 calc R . .
C73 C 0.17546(13) -0.29715(18) 0.2650(2) 0.0593(13) Uani 1 1 d U . .
H73A H 0.1830 -0.2796 0.3019 0.071 Uiso 1 1 calc R . .
H73B H 0.1918 -0.3297 0.2572 0.071 Uiso 1 1 calc R . .
C74 C 0.18040(13) -0.25288(18) 0.2178(2) 0.0593(13) Uani 1 1 d U . .
H74A H 0.1629 -0.2213 0.2230 0.071 Uiso 1 1 calc R . .
H74B H 0.1759 -0.2710 0.1799 0.071 Uiso 1 1 calc R . .
C75 C 0.21801(13) -0.2285(2) 0.2190(2) 0.0647(15) Uani 1 1 d U . .
H75A H 0.2220 -0.2099 0.2568 0.078 Uiso 1 1 calc R . .
H75B H 0.2199 -0.1983 0.1891 0.078 Uiso 1 1 calc R . .
C76 C 0.24776(13) -0.2728(2) 0.2090(3) 0.0682(16) Uani 1 1 d U . .
H76A H 0.2710 -0.2536 0.2109 0.102 Uiso 1 1 calc R . .
H76B H 0.2447 -0.2904 0.1710 0.102 Uiso 1 1 calc R . .
H76C H 0.2465 -0.3026 0.2387 0.102 Uiso 1 1 calc R . .
C77 C 0.12374(16) -0.3460(2) 0.2167(2) 0.0720(15) Uani 1 1 d U . .
H77A H 0.1006 -0.3653 0.2244 0.086 Uiso 1 1 calc R . .
H77B H 0.1190 -0.3138 0.1900 0.086 Uiso 1 1 calc R . .
C78 C 0.14776(17) -0.3879(2) 0.1874(2) 0.0798(17) Uani 1 1 d U . .
H78A H 0.1526 -0.4209 0.2131 0.096 Uiso 1 1 calc R . .
H78B H 0.1708 -0.3692 0.1780 0.096 Uiso 1 1 calc R . .
C79 C 0.1290(2) -0.4096(3) 0.1299(3) 0.100(2) Uani 1 1 d U . .
H79A H 0.1057 -0.4275 0.1391 0.120 Uiso 1 1 calc R . .
H79B H 0.1247 -0.3767 0.1037 0.120 Uiso 1 1 calc R . .
C80 C 0.1540(2) -0.4546(2) 0.1001(2) 0.097(2) Uani 1 1 d U . .
H80A H 0.1427 -0.4683 0.0646 0.145 Uiso 1 1 calc R . .
H80B H 0.1579 -0.4871 0.1262 0.145 Uiso 1 1 calc R . .
H80C H 0.1769 -0.4365 0.0910 0.145 Uiso 1 1 calc R . .
N14A N 0.50734(11) -0.02637(14) 0.57233(15) 0.0732(9) Uani 0.25 1 d PDU B 5
C81A C 0.5220(2) -0.0530(2) 0.5181(3) 0.0702(14) Uani 0.50 1 d PDU B 5
H81A H 0.5038 -0.0518 0.4872 0.084 Uiso 0.50 1 calc PR B 5
H81B H 0.5432 -0.0313 0.5049 0.084 Uiso 0.50 1 calc PR B 5
C82A C 0.53216(13) -0.11447(14) 0.53047(17) 0.0605(14) Uani 0.50 1 d PDU B 5
H82A H 0.5108 -0.1371 0.5412 0.073 Uiso 0.50 1 calc PR B 5
H82B H 0.5495 -0.1162 0.5626 0.073 Uiso 0.50 1 calc PR B 5
C83A C 0.5490(2) -0.1387(3) 0.4747(3) 0.0693(18) Uani 0.50 1 d PDU B 5
H83A H 0.5313 -0.1395 0.4431 0.083 Uiso 0.50 1 calc PR B 5
H83B H 0.5697 -0.1151 0.4626 0.083 Uiso 0.50 1 calc PR B 5
C84A C 0.56032(19) -0.19631(11) 0.4894(4) 0.075(2) Uani 0.50 1 d PDU B 5
H84A H 0.5670 -0.2170 0.4543 0.113 Uiso 0.50 1 calc PR B 5
H84B H 0.5407 -0.2166 0.5085 0.113 Uiso 0.50 1 calc PR B 5
H84C H 0.5809 -0.1944 0.5154 0.113 Uiso 0.50 1 calc PR B 5
N14B N 0.50734(11) -0.02637(14) 0.57233(15) 0.0732(9) Uani 0.25 1 d PDU B 6
C81B C 0.51777(8) -0.07476(13) 0.52894(13) 0.0702(14) Uani 0.50 1 d PDU B 6
H81C H 0.5005 -0.0723 0.4968 0.084 Uiso 0.50 1 calc PR B 6
H81D H 0.5413 -0.0639 0.5129 0.084 Uiso 0.50 1 calc PR B 6
C82B C 0.5203(2) -0.1371(2) 0.5448(3) 0.0605(14) Uani 0.50 1 d PDU B 6
H82C H 0.4965 -0.1509 0.5570 0.073 Uiso 0.50 1 calc PR B 6
H82D H 0.5368 -0.1414 0.5778 0.073 Uiso 0.50 1 calc PR B 6
C83B C 0.53373(16) -0.1744(3) 0.4941(3) 0.0693(18) Uani 0.50 1 d PDU B 6
H83C H 0.5308 -0.2153 0.5047 0.083 Uiso 0.50 1 calc PR B 6
H83D H 0.5182 -0.1670 0.4604 0.083 Uiso 0.50 1 calc PR B 6
C84B C 0.57037(10) -0.16553(17) 0.4768(2) 0.075(2) Uani 0.50 1 d PDU B 6
H84D H 0.5745 -0.1840 0.4395 0.113 Uiso 0.50 1 calc PR B 6
H84E H 0.5863 -0.1823 0.5057 0.113 Uiso 0.50 1 calc PR B 6
H84F H 0.5751 -0.1242 0.4735 0.113 Uiso 0.50 1 calc PR B 6
N14C N 0.50734(11) -0.02637(14) 0.57233(15) 0.0732(9) Uani 0.25 1 d PDU B 7
C89C C 0.5015(2) 0.0382(2) 0.5574(3) 0.0774(16) Uani 0.50 1 d PDU B 7
H89A H 0.5254 0.0549 0.5503 0.093 Uiso 0.50 1 calc PR B 7
H89B H 0.4886 0.0394 0.5203 0.093 Uiso 0.50 1 calc PR B 7
C90C C 0.4823(2) 0.0788(2) 0.5976(4) 0.079(2) Uani 0.50 1 d PDU B 7
H90A H 0.4953 0.0802 0.6347 0.095 Uiso 0.50 1 calc PR B 7
H90B H 0.4581 0.0637 0.6052 0.095 Uiso 0.50 1 calc PR B 7
C91C C 0.4793(3) 0.1411(2) 0.5727(4) 0.082(2) Uani 0.50 1 d PDU B 7
H91A H 0.5035 0.1558 0.5643 0.098 Uiso 0.50 1 calc PR B 7
H91B H 0.4659 0.1398 0.5361 0.098 Uiso 0.50 1 calc PR B 7
C92C C 0.4615(3) 0.1807(3) 0.6121(4) 0.102(3) Uani 0.50 1 d PDU B 7
H92A H 0.4621 0.2196 0.5961 0.152 Uiso 0.50 1 calc PR B 7
H92B H 0.4738 0.1803 0.6494 0.152 Uiso 0.50 1 calc PR B 7
H92C H 0.4366 0.1686 0.6174 0.152 Uiso 0.50 1 calc PR B 7
N14D N 0.50734(11) -0.02637(14) 0.57233(15) 0.0732(9) Uani 0.25 1 d PDU B 8
C89D C 0.5036(3) 0.0278(2) 0.5379(3) 0.0774(16) Uani 0.50 1 d PDU B 8
H89C H 0.4876 0.0205 0.5047 0.093 Uiso 0.50 1 calc PR B 8
H89D H 0.5273 0.0388 0.5225 0.093 Uiso 0.50 1 calc PR B 8
C90D C 0.4888(3) 0.0775(2) 0.5727(3) 0.079(2) Uani 0.50 1 d PDU B 8
H90C H 0.5011 0.0801 0.6104 0.095 Uiso 0.50 1 calc PR B 8
H90D H 0.4629 0.0720 0.5797 0.095 Uiso 0.50 1 calc PR B 8
C91D C 0.4951(2) 0.1327(2) 0.5375(4) 0.082(2) Uani 0.50 1 d PDU B 8
H91C H 0.5210 0.1414 0.5370 0.098 Uiso 0.50 1 calc PR B 8
H91D H 0.4874 0.1262 0.4973 0.098 Uiso 0.50 1 calc PR B 8
C92D C 0.4763(3) 0.1810(3) 0.5605(6) 0.102(3) Uani 0.50 1 d PDU B 8
H92D H 0.4808 0.2150 0.5366 0.152 Uiso 0.50 1 calc PR B 8
H92E H 0.4844 0.1884 0.5999 0.152 Uiso 0.50 1 calc PR B 8
H92F H 0.4506 0.1728 0.5607 0.152 Uiso 0.50 1 calc PR B 8
C85 C 0.53347(15) -0.0259(3) 0.6229(3) 0.0920(16) Uani 1 1 d U . .
H85A H 0.5256 0.0042 0.6502 0.110 Uiso 1 1 calc R B 5
H85B H 0.5314 -0.0633 0.6430 0.110 Uiso 1 1 calc R B 5
C86 C 0.57163(8) -0.01587(14) 0.61024(13) 0.124(3) Uani 1 1 d U B .
H86A H 0.5784 -0.0375 0.5752 0.149 Uiso 1 1 calc R . .
H86B H 0.5755 0.0255 0.6026 0.149 Uiso 1 1 calc R . .
C87 C 0.59192(18) -0.0321(4) 0.6532(4) 0.134(3) Uani 1 1 d U . .
H87A H 0.5864 -0.0730 0.6612 0.161 Uiso 1 1 calc R B .
H87B H 0.5845 -0.0099 0.6875 0.161 Uiso 1 1 calc R . .
C88 C 0.63228(17) -0.0269(4) 0.6481(4) 0.118(3) Uani 1 1 d U B .
H88A H 0.6433 -0.0359 0.6853 0.177 Uiso 1 1 calc R . .
H88B H 0.6386 0.0124 0.6368 0.177 Uiso 1 1 calc R . .
H88C H 0.6410 -0.0539 0.6189 0.177 Uiso 1 1 calc R . .
C93 C 0.47188(13) -0.0466(2) 0.5925(2) 0.0721(13) Uani 1 1 d U . .
H93A H 0.4647 -0.0203 0.6240 0.086 Uiso 1 1 calc R B 5
H93B H 0.4759 -0.0847 0.6105 0.086 Uiso 1 1 calc R B 5
C94 C 0.43996(17) -0.0530(3) 0.5543(3) 0.0931(19) Uani 1 1 d U B .
H94A H 0.4348 -0.0154 0.5362 0.112 Uiso 1 1 calc R . .
H94B H 0.4459 -0.0804 0.5232 0.112 Uiso 1 1 calc R . .
C95 C 0.40721(16) -0.0733(3) 0.5840(3) 0.092(2) Uani 1 1 d U . .
H95A H 0.3871 -0.0718 0.5565 0.111 Uiso 1 1 calc R B .
H95B H 0.4017 -0.0465 0.6159 0.111 Uiso 1 1 calc R . .
C96 C 0.40971(17) -0.1366(3) 0.6095(4) 0.105(3) Uani 1 1 d U B .
H96A H 0.3871 -0.1466 0.6281 0.157 Uiso 1 1 calc R . .
H96B H 0.4291 -0.1384 0.6378 0.157 Uiso 1 1 calc R . .
H96C H 0.4145 -0.1638 0.5782 0.157 Uiso 1 1 calc R . .
N15 N 0.35154(7) 0.17494(13) 0.33514(14) 0.0391(8) Uani 1 1 d DU . .
C97 C 0.38689(9) 0.14673(16) 0.35166(19) 0.0466(11) Uani 1 1 d DU . .
H97A H 0.3826 0.1200 0.3840 0.056 Uiso 1 1 calc R . .
H97B H 0.3954 0.1237 0.3186 0.056 Uiso 1 1 calc R . .
C98 C 0.41611(9) 0.18835(18) 0.3690(2) 0.0590(14) Uani 1 1 d DU . .
H98A H 0.4075 0.2135 0.4004 0.071 Uiso 1 1 calc R . .
H98B H 0.4224 0.2130 0.3358 0.071 Uiso 1 1 calc R . .
C99 C 0.44919(11) 0.1552(2) 0.3892(3) 0.0849(19) Uani 1 1 d DU . .
H99A H 0.4425 0.1302 0.4219 0.102 Uiso 1 1 calc R . .
H99B H 0.4575 0.1301 0.3575 0.102 Uiso 1 1 calc R . .
C100 C 0.47842(13) 0.1928(3) 0.4069(3) 0.118(3) Uani 1 1 d DU . .
H10A H 0.4987 0.1694 0.4195 0.177 Uiso 1 1 calc R . .
H10B H 0.4705 0.2173 0.4387 0.177 Uiso 1 1 calc R . .
H10C H 0.4857 0.2170 0.3744 0.177 Uiso 1 1 calc R . .
C101 C 0.35692(7) 0.21502(12) 0.28560(18) 0.0409(10) Uani 1 1 d U . .
H10D H 0.3736 0.2456 0.2980 0.049 Uiso 1 1 calc R . .
H10E H 0.3338 0.2336 0.2771 0.049 Uiso 1 1 calc R . .
C102 C 0.37114(11) 0.18939(18) 0.22999(18) 0.0460(11) Uani 1 1 d U . .
H10F H 0.3534 0.1624 0.2137 0.055 Uiso 1 1 calc R . .
H10G H 0.3934 0.1677 0.2378 0.055 Uiso 1 1 calc R . .
C103 C 0.37883(12) 0.23852(19) 0.18612(19) 0.0536(13) Uani 1 1 d U . .
H10H H 0.3569 0.2617 0.1803 0.064 Uiso 1 1 calc R . .
H10I H 0.3976 0.2642 0.2016 0.064 Uiso 1 1 calc R . .
C104 C 0.39120(16) 0.2133(3) 0.1277(2) 0.0809(19) Uani 1 1 d U . .
H10J H 0.3963 0.2447 0.1008 0.121 Uiso 1 1 calc R . .
H10K H 0.3723 0.1889 0.1117 0.121 Uiso 1 1 calc R . .
H10L H 0.4128 0.1902 0.1335 0.121 Uiso 1 1 calc R . .
C105 C 0.33596(11) 0.20980(16) 0.38325(17) 0.0412(10) Uani 1 1 d U . .
H10M H 0.3134 0.2273 0.3696 0.049 Uiso 1 1 calc R . .
H10N H 0.3526 0.2415 0.3923 0.049 Uiso 1 1 calc R . .
C106 C 0.32834(14) 0.17688(16) 0.43821(18) 0.0527(13) Uani 1 1 d U . .
H10O H 0.3504 0.1583 0.4524 0.063 Uiso 1 1 calc R . .
H10P H 0.3104 0.1465 0.4308 0.063 Uiso 1 1 calc R . .
C107 C 0.31400(14) 0.21992(18) 0.48394(19) 0.0568(14) Uani 1 1 d U . .
H10Q H 0.3318 0.2509 0.4893 0.068 Uiso 1 1 calc R . .
H10R H 0.2919 0.2378 0.4691 0.068 Uiso 1 1 calc R . .
C108 C 0.30610(18) 0.1928(2) 0.5421(2) 0.079(2) Uani 1 1 d U . .
H10S H 0.2974 0.2224 0.5687 0.119 Uiso 1 1 calc R . .
H10T H 0.3279 0.1756 0.5576 0.119 Uiso 1 1 calc R . .
H10U H 0.2878 0.1630 0.5376 0.119 Uiso 1 1 calc R . .
C109 C 0.32673(10) 0.12552(15) 0.31776(18) 0.0414(10) Uani 1 1 d U . .
H10V H 0.3373 0.1051 0.2845 0.050 Uiso 1 1 calc R . .
H10W H 0.3253 0.0979 0.3501 0.050 Uiso 1 1 calc R . .
C110 C 0.28896(7) 0.14462(13) 0.3018(2) 0.0472(11) Uani 1 1 d U . .
H11A H 0.2766 0.1585 0.3368 0.057 Uiso 1 1 calc R . .
H11B H 0.2903 0.1770 0.2742 0.057 Uiso 1 1 calc R . .
C111 C 0.26804(11) 0.09681(16) 0.2756(2) 0.0485(11) Uani 1 1 d U . .
H11C H 0.2676 0.0639 0.3027 0.058 Uiso 1 1 calc R . .
H11D H 0.2801 0.0840 0.2399 0.058 Uiso 1 1 calc R . .
C112 C 0.23033(12) 0.1141(2) 0.2616(3) 0.0738(17) Uani 1 1 d U . .
H11E H 0.2176 0.0813 0.2448 0.111 Uiso 1 1 calc R . .
H11F H 0.2306 0.1459 0.2340 0.111 Uiso 1 1 calc R . .
H11G H 0.2182 0.1263 0.2969 0.111 Uiso 1 1 calc R . .
C113 C 0.24068(11) 0.45128(16) 0.40494(18) 0.0431(10) Uani 1 1 d U . .
H11H H 0.2627 0.4384 0.3852 0.052 Uiso 1 1 calc R C 9
H11I H 0.2213 0.4508 0.3760 0.052 Uiso 1 1 calc R C 9
C114 C 0.24624(9) 0.51287(12) 0.42333(15) 0.0484(12) Uani 1 1 d U E .
H11J H 0.2682 0.5158 0.4468 0.058 Uiso 1 1 calc R . .
H11K H 0.2258 0.5256 0.4472 0.058 Uiso 1 1 calc R . .
C115 C 0.24950(15) 0.55126(19) 0.3708(2) 0.0636(15) Uani 1 1 d U . .
H11L H 0.2690 0.5362 0.3463 0.076 Uiso 1 1 calc R E .
H11M H 0.2271 0.5483 0.3485 0.076 Uiso 1 1 calc R . .
C116 C 0.25667(16) 0.6137(2) 0.3822(3) 0.088(2) Uani 1 1 d U E .
H11N H 0.2583 0.6344 0.3456 0.132 Uiso 1 1 calc R . .
H11O H 0.2792 0.6176 0.4033 0.132 Uiso 1 1 calc R . .
H11P H 0.2372 0.6298 0.4053 0.132 Uiso 1 1 calc R . .
C117 C 0.26121(15) 0.40787(18) 0.49812(19) 0.0609(11) Uani 1 1 d U . .
H11Q H 0.2618 0.4470 0.5148 0.073 Uiso 1 1 calc R D 9
H11R H 0.2543 0.3811 0.5293 0.073 Uiso 1 1 calc R D 9
C118 C 0.29781(15) 0.39298(18) 0.4793(2) 0.0680(13) Uani 1 1 d U E .
H11S H 0.3046 0.4174 0.4461 0.082 Uiso 1 1 calc R . .
H11T H 0.2984 0.3523 0.4666 0.082 Uiso 1 1 calc R . .
C119 C 0.32519(17) 0.4020(2) 0.5292(3) 0.0807(16) Uani 1 1 d U . .
H11U H 0.3495 0.3930 0.5150 0.097 Uiso 1 1 calc R E .
H11V H 0.3249 0.4429 0.5410 0.097 Uiso 1 1 calc R . .
C120 C 0.3171(2) 0.3648(2) 0.5808(3) 0.108(2) Uani 1 1 d U E .
H12A H 0.3350 0.3716 0.6108 0.162 Uiso 1 1 calc R . .
H12B H 0.3177 0.3242 0.5695 0.162 Uiso 1 1 calc R . .
H12C H 0.2934 0.3743 0.5958 0.162 Uiso 1 1 calc R . .
N16A N 0.23157(9) 0.40629(13) 0.45111(14) 0.0503(8) Uani 0.50 1 d PDU E 9
C21A C 0.19910(14) 0.4222(4) 0.4867(3) 0.0611(12) Uani 0.50 1 d PDU E 9
H21A H 0.2027 0.4611 0.5030 0.073 Uiso 0.50 1 calc PR E 9
H21B H 0.1970 0.3949 0.5192 0.073 Uiso 0.50 1 calc PR E 9
C22A C 0.16423(13) 0.4217(4) 0.4527(3) 0.0618(15) Uani 0.50 1 d PDU E 9
H22A H 0.1600 0.3832 0.4358 0.074 Uiso 0.50 1 calc PR E 9
H22B H 0.1650 0.4504 0.4213 0.074 Uiso 0.50 1 calc PR E 9
C23A C 0.13437(15) 0.4370(5) 0.4966(4) 0.094(2) Uani 0.50 1 d PDU E 9
H23A H 0.1362 0.4111 0.5303 0.112 Uiso 0.50 1 calc PR E 9
H23B H 0.1379 0.4769 0.5102 0.112 Uiso 0.50 1 calc PR E 9
C24A C 0.09916(17) 0.4317(7) 0.4718(5) 0.106(3) Uani 0.50 1 d PDU E 9
H24A H 0.0811 0.4392 0.5014 0.159 Uiso 0.50 1 calc PR E 9
H24B H 0.0960 0.3927 0.4566 0.159 Uiso 0.50 1 calc PR E 9
H24C H 0.0965 0.4596 0.4405 0.159 Uiso 0.50 1 calc PR E 9
N16B N 0.23157(9) 0.40629(13) 0.45111(14) 0.0503(8) Uani 0.50 1 d PDU E 10
C21B C 0.19578(10) 0.42389(15) 0.47617(18) 0.0611(12) Uani 0.50 1 d PDU E 10
H21C H 0.1985 0.4623 0.4941 0.073 Uiso 0.50 1 calc PR E 10
H21D H 0.1895 0.3965 0.5072 0.073 Uiso 0.50 1 calc PR E 10
C22B C 0.16471(13) 0.4264(4) 0.4337(3) 0.0618(15) Uani 0.50 1 d PDU E 10
H22C H 0.1633 0.3905 0.4110 0.074 Uiso 0.50 1 calc PR E 10
H22D H 0.1676 0.4592 0.4069 0.074 Uiso 0.50 1 calc PR E 10
C23B C 0.13083(14) 0.4341(6) 0.4713(4) 0.094(2) Uani 0.50 1 d PDU E 10
H23C H 0.1290 0.4008 0.4976 0.112 Uiso 0.50 1 calc PR E 10
H23D H 0.1340 0.4689 0.4954 0.112 Uiso 0.50 1 calc PR E 10
C24B C 0.09811(10) 0.4394(7) 0.44092(14) 0.106(3) Uani 0.50 1 d PDU E 10
H24D H 0.0788 0.4480 0.4681 0.159 Uiso 0.50 1 calc PR E 10
H24E H 0.0929 0.4032 0.4209 0.159 Uiso 0.50 1 calc PR E 10
H24F H 0.1000 0.4706 0.4127 0.159 Uiso 0.50 1 calc PR E 10
C125 C 0.22895(13) 0.35021(16) 0.41986(18) 0.0509(12) Uani 1 1 d U . .
H12D H 0.2524 0.3420 0.4021 0.061 Uiso 1 1 calc R E 9
H12E H 0.2115 0.3546 0.3882 0.061 Uiso 1 1 calc R E 9
C126 C 0.21822(15) 0.29909(18) 0.4553(2) 0.0668(15) Uani 1 1 d U E .
H12F H 0.1944 0.3056 0.4726 0.080 Uiso 1 1 calc R . .
H12G H 0.2356 0.2930 0.4868 0.080 Uiso 1 1 calc R . .
C127 C 0.21725(14) 0.24598(16) 0.4156(2) 0.0599(15) Uani 1 1 d U . .
H12H H 0.2411 0.2400 0.3984 0.072 Uiso 1 1 calc R E .
H12I H 0.2001 0.2528 0.3839 0.072 Uiso 1 1 calc R . .
C128 C 0.2061(2) 0.1911(2) 0.4492(3) 0.113(3) Uani 1 1 d U E .
H12J H 0.2051 0.1583 0.4227 0.170 Uiso 1 1 calc R . .
H12K H 0.1825 0.1970 0.4666 0.170 Uiso 1 1 calc R . .
H12L H 0.2236 0.1832 0.4795 0.170 Uiso 1 1 calc R . .
N17 N 0.08886(8) 0.20026(13) 0.27701(17) 0.0457(9) Uani 1 1 d U . .
C129 C 0.05030(10) 0.20485(17) 0.2563(2) 0.0489(11) Uani 1 1 d U . .
H12M H 0.0479 0.1810 0.2211 0.059 Uiso 1 1 calc R . .
H12N H 0.0348 0.1874 0.2860 0.059 Uiso 1 1 calc R . .
C130 C 0.03577(7) 0.26362(18) 0.24280(17) 0.0721(16) Uani 1 1 d U . .
H13A H 0.0459 0.2773 0.2059 0.086 Uiso 1 1 calc R . .
H13B H 0.0431 0.2909 0.2734 0.086 Uiso 1 1 calc R . .
C131 C -0.00516(14) 0.2625(3) 0.23854(11) 0.0863(18) Uani 1 1 d U . .
H13C H -0.0158 0.2539 0.2766 0.104 Uiso 1 1 calc R . .
H13D H -0.0129 0.2326 0.2109 0.104 Uiso 1 1 calc R . .
C132 C -0.01709(14) 0.3227(3) 0.2177(3) 0.105(2) Uani 1 1 d U . .
H13E H -0.0432 0.3240 0.2154 0.158 Uiso 1 1 calc R . .
H13F H -0.0070 0.3302 0.1795 0.158 Uiso 1 1 calc R . .
H13G H -0.0087 0.3519 0.2448 0.158 Uiso 1 1 calc R . .
C133 C 0.09404(7) 0.23338(19) 0.33233(14) 0.0554(12) Uani 1 1 d U . .
H13H H 0.0877 0.2741 0.3253 0.066 Uiso 1 1 calc R . .
H13I H 0.1197 0.2322 0.3426 0.066 Uiso 1 1 calc R . .
C134 C 0.07208(15) 0.2114(2) 0.3847(2) 0.0747(16) Uani 1 1 d U . .
H13J H 0.0470 0.2054 0.3728 0.090 Uiso 1 1 calc R . .
H13K H 0.0818 0.1739 0.3976 0.090 Uiso 1 1 calc R . .
C135 C 0.07333(17) 0.2526(3) 0.4326(3) 0.0881(19) Uani 1 1 d U . .
H13L H 0.0604 0.2361 0.4659 0.106 Uiso 1 1 calc R . .
H13M H 0.0607 0.2881 0.4209 0.106 Uiso 1 1 calc R . .
C136 C 0.1119(2) 0.2685(4) 0.4516(4) 0.150(3) Uani 1 1 d U . .
H13N H 0.1109 0.2956 0.4839 0.225 Uiso 1 1 calc R . .
H13O H 0.1246 0.2862 0.4194 0.225 Uiso 1 1 calc R . .
H13P H 0.1245 0.2336 0.4637 0.225 Uiso 1 1 calc R . .
C137 C 0.09749(9) 0.13656(13) 0.28452(12) 0.0461(11) Uani 1 1 d U . .
H13Q H 0.0922 0.1168 0.2478 0.055 Uiso 1 1 calc R . .
H13R H 0.0811 0.1207 0.3139 0.055 Uiso 1 1 calc R . .
C138 C 0.13576(11) 0.12123(19) 0.3021(3) 0.0622(14) Uani 1 1 d U . .
H13S H 0.1521 0.1276 0.2693 0.075 Uiso 1 1 calc R . .
H13T H 0.1435 0.1462 0.3343 0.075 Uiso 1 1 calc R . .
C139 C 0.13721(11) 0.0593(2) 0.3204(2) 0.0599(14) Uani 1 1 d U . .
H13U H 0.1244 0.0360 0.2913 0.072 Uiso 1 1 calc R . .
H13V H 0.1625 0.0468 0.3202 0.072 Uiso 1 1 calc R . .
C140 C 0.12196(16) 0.0467(3) 0.3774(3) 0.0797(18) Uani 1 1 d U . .
H14A H 0.1238 0.0053 0.3851 0.119 Uiso 1 1 calc R . .
H14B H 0.0968 0.0582 0.3781 0.119 Uiso 1 1 calc R . .
H14C H 0.1351 0.0680 0.4069 0.119 Uiso 1 1 calc R . .
C141 C 0.11503(11) 0.22720(16) 0.23359(19) 0.0451(10) Uani 1 1 d U . .
H14D H 0.1109 0.2692 0.2325 0.054 Uiso 1 1 calc R . .
H14E H 0.1397 0.2208 0.2475 0.054 Uiso 1 1 calc R . .
C142 C 0.11214(10) 0.20403(14) 0.17315(12) 0.0492(11) Uani 1 1 d U . .
H14F H 0.0911 0.2210 0.1538 0.059 Uiso 1 1 calc R . .
H14G H 0.1089 0.1618 0.1743 0.059 Uiso 1 1 calc R . .
C143 C 0.14643(12) 0.21905(19) 0.1390(2) 0.0561(13) Uani 1 1 d U . .
H14H H 0.1504 0.2611 0.1405 0.067 Uiso 1 1 calc R . .
H14I H 0.1672 0.2001 0.1573 0.067 Uiso 1 1 calc R . .
C144 C 0.14396(15) 0.2002(2) 0.0769(2) 0.0657(15) Uani 1 1 d U . .
H14J H 0.1663 0.2095 0.0570 0.099 Uiso 1 1 calc R . .
H14K H 0.1241 0.2202 0.0581 0.099 Uiso 1 1 calc R . .
H14L H 0.1399 0.1586 0.0752 0.099 Uiso 1 1 calc R . .
C145 C -0.05538(10) -0.01359(14) 0.48869(15) 0.0760(12) Uani 1 1 d U . .
H14M H -0.0573 0.0174 0.4596 0.091 Uiso 1 1 calc R F 1
H14N H -0.0421 -0.0457 0.4706 0.091 Uiso 1 1 calc R F 1
C146 C -0.09211(8) -0.0343(2) 0.50175(13) 0.0678(14) Uani 1 1 d U G .
H14O H -0.1060 -0.0034 0.5207 0.081 Uiso 1 1 calc R . .
H14P H -0.0911 -0.0678 0.5280 0.081 Uiso 1 1 calc R . .
C147 C -0.11057(14) -0.0521(2) 0.4426(3) 0.0703(16) Uani 1 1 d U . .
H14Q H -0.1119 -0.0180 0.4171 0.084 Uiso 1 1 calc R G .
H14R H -0.0957 -0.0814 0.4231 0.084 Uiso 1 1 calc R . .
C148 C -0.14706(14) -0.0756(2) 0.4514(2) 0.0723(17) Uani 1 1 d U G .
H14S H -0.1574 -0.0860 0.4141 0.108 Uiso 1 1 calc R . .
H14T H -0.1620 -0.0464 0.4699 0.108 Uiso 1 1 calc R . .
H14U H -0.1458 -0.1098 0.4759 0.108 Uiso 1 1 calc R . .
N18A N -0.03339(9) 0.00868(16) 0.5378(2) 0.0825(10) Uani 0.25 1 d PDU G 1
C49A C 0.00089(15) 0.0391(4) 0.5187(4) 0.0944(18) Uani 0.50 1 d PDU G 1
H49C H 0.0106 0.0180 0.4852 0.113 Uiso 0.50 1 calc PR G 1
H49D H -0.0056 0.0781 0.5053 0.113 Uiso 0.50 1 calc PR G 1
C50A C 0.03030(15) 0.0450(5) 0.5626(3) 0.104(2) Uani 0.50 1 d PDU G 1
H50C H 0.0329 0.0085 0.5840 0.124 Uiso 0.50 1 calc PR G 1
H50D H 0.0240 0.0755 0.5905 0.124 Uiso 0.50 1 calc PR G 1
C51A C 0.06636(18) 0.0604(3) 0.5328(5) 0.111(2) Uani 0.50 1 d PDU G 1
H51C H 0.0861 0.0578 0.5611 0.134 Uiso 0.50 1 calc PR G 1
H51D H 0.0712 0.0327 0.5014 0.134 Uiso 0.50 1 calc PR G 1
C52A C 0.0647(5) 0.1181(3) 0.5096(6) 0.189(6) Uani 0.50 1 d PDU G 1
H52D H 0.0853 0.1248 0.4845 0.283 Uiso 0.50 1 calc PR G 1
H52E H 0.0649 0.1459 0.5413 0.283 Uiso 0.50 1 calc PR G 1
H52F H 0.0426 0.1226 0.4874 0.283 Uiso 0.50 1 calc PR G 1
N18B N -0.03339(9) 0.00868(16) 0.5378(2) 0.0825(10) Uani 0.25 1 d PDU G 2
C49B C 0.00173(15) 0.0200(4) 0.5053(4) 0.0944(18) Uani 0.50 1 d PDU G 2
H49E H 0.0122 -0.0173 0.4939 0.113 Uiso 0.50 1 calc PR G 2
H49F H -0.0037 0.0417 0.4697 0.113 Uiso 0.50 1 calc PR G 2
C50B C 0.02896(14) 0.0531(4) 0.5397(4) 0.104(2) Uani 0.50 1 d PDU G 2
H50E H 0.0325 0.0344 0.5775 0.124 Uiso 0.50 1 calc PR G 2
H50F H 0.0203 0.0928 0.5465 0.124 Uiso 0.50 1 calc PR G 2
C51B C 0.06515(15) 0.0551(5) 0.5062(4) 0.111(2) Uani 0.50 1 d PDU G 2
H51E H 0.0716 0.0159 0.4933 0.134 Uiso 0.50 1 calc PR G 2
H51F H 0.0626 0.0797 0.4717 0.134 Uiso 0.50 1 calc PR G 2
C52B C 0.09277(8) 0.0774(3) 0.5427(2) 0.095(4) Uani 0.50 1 d PDU G 2
H52G H 0.1146 0.0829 0.5201 0.142 Uiso 0.50 1 calc PR G 2
H52H H 0.0974 0.0503 0.5740 0.142 Uiso 0.50 1 calc PR G 2
H52I H 0.0852 0.1144 0.5587 0.142 Uiso 0.50 1 calc PR G 2
N18C N -0.03339(9) 0.00868(16) 0.5378(2) 0.0825(10) Uani 0.25 1 d PDU G 3
C53C C -0.0505(2) 0.0622(2) 0.5615(3) 0.0835(15) Uani 0.50 1 d PDU G 3
H53C H -0.0348 0.0788 0.5914 0.100 Uiso 0.50 1 calc PR G 3
H53D H -0.0734 0.0516 0.5802 0.100 Uiso 0.50 1 calc PR G 3
C54C C -0.0579(3) 0.1083(2) 0.5155(3) 0.082(2) Uani 0.50 1 d PDU G 3
H54C H -0.0761 0.0949 0.4876 0.098 Uiso 0.50 1 calc PR G 3
H54D H -0.0358 0.1183 0.4944 0.098 Uiso 0.50 1 calc PR G 3
C55C C -0.0718(2) 0.1603(2) 0.5507(3) 0.082(2) Uani 0.50 1 d PDU G 3
H55C H -0.0917 0.1471 0.5755 0.098 Uiso 0.50 1 calc PR G 3
H55D H -0.0524 0.1739 0.5763 0.098 Uiso 0.50 1 calc PR G 3
C56C C -0.0841(3) 0.2082(3) 0.5163(4) 0.106(3) Uani 0.50 1 d PDU G 3
H56D H -0.0947 0.2375 0.5414 0.160 Uiso 0.50 1 calc PR G 3
H56E H -0.1021 0.1947 0.4887 0.160 Uiso 0.50 1 calc PR G 3
H56F H -0.0639 0.2249 0.4953 0.160 Uiso 0.50 1 calc PR G 3
N18D N -0.03339(9) 0.00868(16) 0.5378(2) 0.0825(10) Uani 0.25 1 d PDU G 4
C53D C -0.0532(2) 0.0526(2) 0.5758(4) 0.0835(15) Uani 0.50 1 d PDU G 4
H53E H -0.0763 0.0354 0.5875 0.100 Uiso 0.50 1 calc PR G 4
H53F H -0.0390 0.0586 0.6112 0.100 Uiso 0.50 1 calc PR G 4
C54D C -0.0608(2) 0.1111(2) 0.5493(4) 0.082(2) Uani 0.50 1 d PDU G 4
H54E H -0.0685 0.1057 0.5089 0.098 Uiso 0.50 1 calc PR G 4
H54F H -0.0385 0.1339 0.5489 0.098 Uiso 0.50 1 calc PR G 4
C55D C -0.08951(19) 0.14500(19) 0.58132(12) 0.082(2) Uani 0.50 1 d PDU G 4
H55E H -0.1118 0.1221 0.5807 0.098 Uiso 0.50 1 calc PR G 4
H55F H -0.0820 0.1484 0.6220 0.098 Uiso 0.50 1 calc PR G 4
C56D C -0.0979(3) 0.2021(3) 0.5606(5) 0.106(3) Uani 0.50 1 d PDU G 4
H56G H -0.1076 0.2252 0.5922 0.160 Uiso 0.50 1 calc PR G 4
H56H H -0.1156 0.1994 0.5296 0.160 Uiso 0.50 1 calc PR G 4
H56I H -0.0761 0.2203 0.5459 0.160 Uiso 0.50 1 calc PR G 4
C157 C -0.02953(8) -0.0381(2) 0.58203(14) 0.0687(12) Uani 1 1 d U . .
H15A H -0.0537 -0.0510 0.5932 0.082 Uiso 1 1 calc R G 1
H15B H -0.0183 -0.0212 0.6167 0.082 Uiso 1 1 calc R G 1
C158 C -0.00805(10) -0.09080(14) 0.56478(15) 0.0664(13) Uani 1 1 d U G .
H15C H -0.0148 -0.1024 0.5253 0.080 Uiso 1 1 calc R . .
H15D H 0.0176 -0.0809 0.5646 0.080 Uiso 1 1 calc R . .
C159 C -0.01416(14) -0.1403(2) 0.6050(2) 0.0671(15) Uani 1 1 d U . .
H15E H -0.0394 -0.1526 0.6018 0.081 Uiso 1 1 calc R G .
H15F H -0.0102 -0.1269 0.6450 0.081 Uiso 1 1 calc R . .
C160 C 0.00938(17) -0.1912(2) 0.59403(11) 0.093(2) Uani 1 1 d U G .
H16A H 0.0043 -0.2212 0.6225 0.140 Uiso 1 1 calc R . .
H16B H 0.0345 -0.1796 0.5971 0.140 Uiso 1 1 calc R . .
H16C H 0.0048 -0.2062 0.5553 0.140 Uiso 1 1 calc R . .
P1 P 0.05501(3) -0.05152(5) 0.25282(7) 0.0653(4) Uani 1 1 d DU . .
O11 O 0.05603(7) 0.01327(13) 0.23430(15) 0.0614(10) Uani 1 1 d DU . .
H011 H 0.0386(3) 0.0331(4) 0.2457(12) 0.074 Uiso 1 1 d D . .
O12 O 0.04731(8) -0.05736(14) 0.31602(17) 0.0748(11) Uani 1 1 d DU . .
O13 O 0.02404(8) -0.07908(16) 0.2183(2) 0.0900(14) Uani 1 1 d DU . .
H013 H 0.0039(2) -0.0639(10) 0.2224(12) 0.108 Uiso 1 1 d D . .
O14 O 0.08958(8) -0.07942(15) 0.23411(18) 0.0737(12) Uani 1 1 d U . .
P2 P -0.00102(3) 0.06385(5) 0.34385(8) 0.0698(5) Uani 1 1 d DU . .
O21 O 0.01087(7) 0.07616(13) 0.2833(2) 0.0866(11) Uani 1 1 d U . .
O22 O -0.00708(8) 0.11905(16) 0.3798(3) 0.1141(16) Uani 1 1 d DU . .
H022 H -0.0263(2) 0.1375(4) 0.3735(11) 0.137 Uiso 1 1 d D . .
O23 O 0.03014(8) 0.03168(17) 0.3766(2) 0.0950(14) Uani 1 1 d DU . .
H023 H 0.0316(4) -0.0036(3) 0.3658(6) 0.114 Uiso 1 1 d D . .
O24 O -0.03439(6) 0.02639(10) 0.34828(14) 0.0492(9) Uani 1 1 d U . .
P3 P -0.37204(4) 0.04012(6) 0.28309(9) 0.0821(5) Uani 1 1 d DU . .
O31 O -0.33048(9) 0.01181(16) 0.29820(16) 0.0818(12) Uani 1 1 d DU . .
H031 H -0.3173(2) 0.0432(4) 0.2926(15) 0.098 Uiso 1 1 d D . .
O32 O -0.39701(8) -0.00496(16) 0.2909(2) 0.0874(14) Uani 1 1 d DU . .
O33 O -0.37164(12) 0.05991(14) 0.21542(19) 0.0946(13) Uani 1 1 d DU . .
H033 H -0.3576(3) 0.0913(4) 0.2145(6) 0.114 Uiso 1 1 d D . .
O34 O -0.38124(12) 0.09570(19) 0.3165(2) 0.1355(16) Uani 1 1 d U . .
P4 P -0.30981(3) 0.15873(4) 0.25988(5) 0.0411(3) Uani 1 1 d DU . .
O41 O -0.28805(6) 0.10576(10) 0.27835(12) 0.0391(7) Uani 1 1 d DU . .
O42 O -0.33132(8) 0.14795(12) 0.20609(13) 0.0568(9) Uani 1 1 d DU . .
O43 O -0.33549(7) 0.17675(11) 0.30961(13) 0.0454(8) Uani 1 1 d DU . .
H043 H -0.3506(3) 0.1521(6) 0.3190(6) 0.055 Uiso 1 1 d D . .
O44 O -0.28541(6) 0.21211(10) 0.25364(15) 0.0547(9) Uani 1 1 d DU . .
H044 H -0.2636(2) 0.2061(7) 0.256(2) 0.066 Uiso 1 1 d D . .
P5 P -0.19796(3) 0.14908(4) 0.28056(5) 0.0455(3) Uani 1 1 d DU . .
O51 O -0.22088(6) 0.09183(11) 0.27949(13) 0.0473(8) Uani 1 1 d DU . .
H051 H -0.2432(2) 0.0999(7) 0.279(2) 0.057 Uiso 1 1 d D . .
O52 O -0.16182(7) 0.13451(15) 0.25369(15) 0.0658(10) Uani 1 1 d U . .
O53 O -0.19302(7) 0.16550(14) 0.34447(14) 0.0600(9) Uani 1 1 d DU . .
H053 H -0.1758(3) 0.1502(9) 0.3615(4) 0.072 Uiso 1 1 d D . .
O54 O -0.21812(8) 0.19496(12) 0.24894(16) 0.0622(10) Uani 1 1 d U . .
P6 P -0.09959(3) 0.13376(5) 0.36189(8) 0.0761(5) Uani 1 1 d DU . .
O61 O -0.09721(8) 0.06723(12) 0.36161(18) 0.0683(11) Uani 1 1 d DU . .
H061 H -0.1131(4) 0.0495(4) 0.3437(8) 0.082 Uiso 1 1 d D . .
O62 O -0.13343(9) 0.15091(17) 0.39196(19) 0.0949(13) Uani 1 1 d U . .
O63 O -0.10179(8) 0.15313(14) 0.2991(2) 0.0831(11) Uani 1 1 d DU . .
H063 H -0.1138(5) 0.1319(8) 0.2763(4) 0.100 Uiso 1 1 d D . .
O64 O -0.06698(9) 0.15882(17) 0.3866(3) 0.1433(17) Uani 1 1 d DU . .
P7 P -0.58757(3) -0.01431(5) 0.31274(7) 0.0637(4) Uani 1 1 d DU . .
O71 O -0.62227(10) 0.01496(17) 0.3099(2) 0.0990(16) Uani 1 1 d U . .
O72 O -0.57606(10) -0.01999(18) 0.37834(19) 0.0885(13) Uani 1 1 d U . .
H072 H -0.5497(2) -0.0131(2) 0.37790(13) 0.106 Uiso 1 1 d D . .
O73 O -0.55953(9) 0.02826(16) 0.28283(19) 0.0815(12) Uani 1 1 d DU . .
H073 H -0.53948(16) 0.0284(2) 0.29937(14) 0.098 Uiso 1 1 d D . .
O74 O -0.58545(9) -0.07674(14) 0.2939(2) 0.1054(13) Uani 1 1 d U . .
P8 P -0.48302(4) -0.01550(7) 0.36313(7) 0.0769(5) Uani 1 1 d DU . .
O81 O -0.47975(14) 0.03754(18) 0.40536(17) 0.1183(18) Uani 1 1 d DU . .
H081 H -0.45495(11) 0.0543(5) 0.39625(15) 0.142 Uiso 1 1 d D . .
O82 O -0.50959(10) -0.0549(2) 0.3899(2) 0.1046(15) Uani 1 1 d DU . .
O83 O -0.44648(10) -0.04585(18) 0.3598(2) 0.1020(16) Uani 1 1 d DU . .
H083 H -0.4291(2) -0.0250(7) 0.3465(6) 0.122 Uiso 1 1 d D . .
O84 O -0.49250(9) 0.00858(19) 0.30377(19) 0.0898(13) Uani 1 1 d DU . .
O1W O -0.1380(2) 0.0304(3) 0.2128(4) 0.196(4) Uani 1 1 d . . .
O2W O -0.07159(16) 0.0309(3) 0.1718(3) 0.181(3) Uani 1 1 d . . .
O3W O -0.04424(11) 0.1253(2) 0.2188(3) 0.1458(19) Uani 1 1 d . . .
O4W O -0.04102(9) -0.04383(19) 0.2474(3) 0.1101(19) Uani 1 1 d . . .
O5W O -0.01760(9) -0.09168(14) 0.37658(18) 0.0750(12) Uani 1 1 d . . .
O6W O -0.44946(11) 0.12061(15) 0.3428(2) 0.0915(15) Uani 1 1 d . . .
O7W O 0.10589(7) 0.05570(12) 0.15296(15) 0.0554(9) Uani 1 1 d . . .
O8W O 0.09651(17) -0.1921(2) 0.19149(12) 0.155(3) Uani 1 1 d . . .
O9W O -0.16400(19) 0.0119(3) 0.3300(3) 0.179(2) Uani 1 1 d U . .
O10W O -0.62756(10) 0.03515(17) 0.45441(15) 0.0748(12) Uani 1 1 d . . .
O11W O -0.53520(17) -0.14552(18) 0.3161(3) 0.149(2) Uani 1 1 d . . .
O12W O -0.4517(3) 0.0797(4) 0.2365(6) 0.238(4) Uiso 1 1 d . . .

loop_
_atom_site_aniso_label
_atom_site_aniso_U_11
_atom_site_aniso_U_22
_atom_site_aniso_U_33
_atom_site_aniso_U_23
_atom_site_aniso_U_13
_atom_site_aniso_U_12
O1 0.0362(11) 0.0461(12) 0.0402(15) -0.0099(13) -0.0001(12) 0.0025(10)
N1 0.0554(17) 0.100(3) 0.053(2) -0.008(2) 0.0112(18) 0.0135(19)
N2 0.0479(16) 0.080(2) 0.0361(17) -0.0018(16) 0.0013(15) -0.0036(16)
N3 0.0417(15) 0.079(2) 0.0308(16) -0.0057(16) -0.0031(14) -0.0069(15)
N4 0.0531(16) 0.0560(17) 0.0351(17) -0.0048(15) 0.0019(15) -0.0120(14)
N5 0.0440(14) 0.0394(14) 0.0368(16) -0.0047(14) 0.0048(14) 0.0035(12)
C1 0.051(2) 0.140(4) 0.066(3) -0.007(3) 0.015(2) 0.021(3)
C2 0.070(2) 0.119(4) 0.072(3) -0.024(3) 0.032(2) 0.017(3)
C3 0.0663(19) 0.079(3) 0.044(2) 0.001(2) 0.009(2) 0.017(2)
C4 0.084(2) 0.075(3) 0.040(2) -0.006(2) 0.003(2) 0.024(2)
C5 0.069(2) 0.049(2) 0.044(2) -0.0031(19) 0.003(2) 0.0022(19)
C6 0.065(2) 0.070(2) 0.0297(19) -0.0053(18) 0.0104(19) 0.003(2)
C7 0.0521(18) 0.057(2) 0.041(2) -0.0020(18) 0.0012(18) 0.0039(17)
C8 0.0608(18) 0.067(2) 0.036(2) 0.0075(18) 0.0062(18) 0.0201(18)
C9 0.0444(17) 0.0492(18) 0.0323(19) 0.0014(16) 0.0008(17) 0.0049(15)
C10 0.0454(17) 0.0474(18) 0.0328(18) 0.0016(16) -0.0042(16) 0.0062(15)
C11 0.0621(19) 0.0348(17) 0.0395(19) 0.0026(15) -0.0038(18) -0.0055(16)
C12 0.085(2) 0.0355(18) 0.047(2) -0.0034(17) 0.008(2) -0.0068(19)
C13 0.076(2) 0.0404(18) 0.044(2) 0.0090(18) -0.009(2) 0.0105(18)
C14 0.068(2) 0.053(2) 0.036(2) 0.0040(18) 0.001(2) 0.0127(18)
C15 0.0548(19) 0.056(2) 0.035(2) 0.0065(18) 0.0038(18) 0.0083(18)
C16 0.0559(17) 0.0310(15) 0.0291(18) 0.0032(15) 0.0027(16) 0.0044(15)
O2 0.0382(11) 0.0478(13) 0.0420(15) -0.0009(13) 0.0033(12) -0.0055(11)
N6 0.0555(17) 0.066(2) 0.0474(19) 0.0113(17) 0.0158(16) 0.0196(15)
N7 0.0317(13) 0.0517(16) 0.0502(18) 0.0061(15) 0.0051(14) 0.0057(13)
N8 0.0351(14) 0.0451(15) 0.0461(17) 0.0055(14) 0.0093(14) 0.0035(12)
N9 0.0628(17) 0.0425(15) 0.0390(17) -0.0027(15) 0.0040(16) 0.0060(14)
N10 0.0433(14) 0.0390(14) 0.0321(16) -0.0048(13) 0.0012(14) 0.0043(12)
C17 0.0483(19) 0.081(3) 0.072(3) 0.030(2) 0.021(2) 0.0110(19)
C18 0.056(2) 0.097(3) 0.061(3) 0.020(2) 0.006(2) 0.001(2)
C19 0.0524(18) 0.061(2) 0.042(2) 0.0071(19) 0.0068(18) -0.0018(17)
C20 0.059(2) 0.0474(19) 0.044(2) 0.0090(18) -0.0041(19) -0.0021(17)
C21 0.0434(18) 0.0467(19) 0.048(2) -0.0017(18) -0.0068(18) -0.0083(16)
C22 0.0341(15) 0.0363(16) 0.050(2) -0.0084(16) 0.0039(17) -0.0044(14)
C23 0.0408(16) 0.0345(15) 0.0427(19) -0.0039(15) 0.0024(16) -0.0046(13)
C24 0.0320(15) 0.0415(17) 0.060(2) 0.0047(18) 0.0003(16) -0.0012(14)
C25 0.0367(15) 0.0347(16) 0.0477(19) 0.0028(16) 0.0117(17) 0.0093(13)
C26 0.0489(17) 0.0431(17) 0.0359(18) -0.0090(15) 0.0159(16) 0.0091(15)
C27 0.066(2) 0.0377(17) 0.0284(18) -0.0065(15) -0.0040(17) -0.0065(16)
C28 0.080(2) 0.047(2) 0.0314(19) -0.0012(17) 0.001(2) 0.0019(19)
C29 0.091(3) 0.0443(19) 0.033(2) -0.0079(17) 0.007(2) -0.0131(19)
C30 0.073(2) 0.0488(19) 0.042(2) -0.0162(18) 0.020(2) -0.0191(18)
C31 0.061(2) 0.051(2) 0.043(2) -0.0105(18) 0.0096(19) -0.0063(18)
C32 0.0525(17) 0.0345(16) 0.0287(17) -0.0090(14) 0.0073(16) 0.0020(14)
N11A 0.0865(16) 0.0440(12) 0.0359(15) -0.0048(12) 0.0102(14) -0.0002(15)
C33A 0.089(2) 0.0420(19) 0.048(2) -0.0022(18) -0.0012(19) 0.006(2)
C34A 0.088(2) 0.074(3) 0.078(3) -0.010(2) -0.0036(18) 0.010(2)
C35A 0.121(3) 0.073(3) 0.089(3) -0.015(3) -0.036(2) 0.017(3)
C36A 0.125(3) 0.088(4) 0.063(4) -0.027(3) -0.007(3) 0.035(3)
N11B 0.0865(16) 0.0440(12) 0.0359(15) -0.0048(12) 0.0102(14) -0.0002(15)
C33B 0.089(2) 0.0420(19) 0.048(2) -0.0022(18) -0.0012(19) 0.006(2)
C34B 0.088(2) 0.074(3) 0.078(3) -0.010(2) -0.0036(18) 0.010(2)
C35B 0.121(3) 0.073(3) 0.089(3) -0.015(3) -0.036(2) 0.017(3)
C36B 0.125(3) 0.088(4) 0.063(4) -0.027(3) -0.007(3) 0.035(3)
N11C 0.0865(16) 0.0440(12) 0.0359(15) -0.0048(12) 0.0102(14) -0.0002(15)
C41C 0.0955(19) 0.061(2) 0.050(2) -0.002(2) 0.0219(17) 0.005(2)
C42C 0.078(2) 0.072(3) 0.085(3) -0.015(3) 0.017(2) -0.004(2)
C43C 0.092(2) 0.092(4) 0.073(4) -0.010(3) 0.037(3) 0.015(3)
C44C 0.112(4) 0.080(4) 0.141(6) -0.033(3) 0.046(4) -0.011(3)
N11D 0.0865(16) 0.0440(12) 0.0359(15) -0.0048(12) 0.0102(14) -0.0002(15)
C41D 0.0955(19) 0.061(2) 0.050(2) -0.002(2) 0.0219(17) 0.005(2)
C42D 0.078(2) 0.072(3) 0.085(3) -0.015(3) 0.017(2) -0.004(2)
C43D 0.092(2) 0.092(4) 0.073(4) -0.010(3) 0.037(3) 0.015(3)
C44D 0.112(4) 0.080(4) 0.141(6) -0.033(3) 0.046(4) -0.011(3)
C37 0.066(2) 0.0442(15) 0.0484(19) 0.0023(15) 0.0097(18) 0.0096(17)
C38 0.078(3) 0.0419(16) 0.073(3) 0.0074(18) 0.018(3) 0.012(2)
C39 0.100(3) 0.0392(18) 0.066(3) 0.002(2) 0.021(3) 0.003(2)
C40 0.116(4) 0.053(2) 0.075(4) 0.007(3) -0.014(3) 0.005(3)
C45 0.098(3) 0.0426(14) 0.043(2) -0.0061(15) 0.012(2) -0.0008(18)
C46 0.190(6) 0.0509(18) 0.061(3) 0.016(2) -0.001(4) 0.000(3)
C47 0.115(4) 0.052(2) 0.081(4) 0.002(3) -0.007(3) -0.005(3)
C48 0.069(3) 0.066(3) 0.114(4) 0.018(3) -0.005(3) -0.014(2)
N12 0.0429(15) 0.0589(18) 0.065(2) 0.0143(17) 0.0014(16) -0.0031(14)
C49 0.067(3) 0.066(2) 0.091(3) 0.024(2) -0.006(2) 0.0114(19)
C50 0.098(3) 0.087(3) 0.095(3) 0.015(3) -0.023(3) 0.026(3)
C51 0.143(5) 0.081(3) 0.116(4) 0.009(3) -0.055(3) 0.026(3)
C52 0.209(6) 0.090(4) 0.144(4) 0.022(4) -0.101(3) 0.021(4)
C53 0.062(2) 0.0499(19) 0.059(3) -0.006(2) 0.004(2) -0.0022(17)
C54 0.0450(18) 0.058(2) 0.056(3) -0.010(2) -0.0009(19) -0.0074(17)
C55 0.052(2) 0.055(2) 0.062(3) -0.008(2) 0.001(2) -0.0091(17)
C56 0.056(2) 0.066(3) 0.097(4) -0.011(3) 0.018(2) -0.005(2)
C57 0.051(2) 0.057(2) 0.058(2) -0.0045(19) -0.002(2) -0.0031(18)
C58 0.051(2) 0.075(3) 0.059(2) 0.013(2) 0.003(2) -0.007(2)
C59 0.055(3) 0.149(5) 0.065(3) 0.012(3) -0.002(3) -0.008(3)
C60 0.068(3) 0.205(6) 0.065(3) 0.028(4) 0.001(3) 0.021(4)
C61 0.0589(19) 0.058(2) 0.059(3) 0.010(2) 0.002(2) -0.0017(17)
C62 0.056(2) 0.082(3) 0.134(3) 0.054(3) 0.025(2) 0.012(2)
C63 0.062(3) 0.166(5) 0.094(4) 0.045(4) 0.011(3) 0.015(3)
C64 0.100(4) 0.138(5) 0.109(3) 0.042(4) 0.002(4) 0.009(4)
N13 0.0811(19) 0.0482(16) 0.0357(17) -0.0082(14) -0.0030(17) -0.0160(15)
C65 0.100(3) 0.0475(19) 0.047(2) -0.0083(18) 0.002(2) -0.014(2)
C66 0.082(3) 0.0413(18) 0.047(2) -0.0026(18) -0.003(2) -0.008(2)
C67 0.101(3) 0.043(2) 0.062(2) -0.004(2) -0.009(3) -0.001(2)
C68 0.120(4) 0.074(3) 0.060(3) 0.002(3) -0.033(3) 0.028(3)
C69 0.069(2) 0.058(2) 0.040(2) -0.0059(19) -0.007(2) -0.0171(17)
C70 0.068(2) 0.101(3) 0.040(2) 0.009(2) -0.003(2) -0.029(2)
C71 0.049(2) 0.131(4) 0.059(3) 0.015(3) 0.000(2) -0.007(2)
C72 0.048(2) 0.258(8) 0.087(4) 0.069(5) 0.004(3) 0.001(4)
C73 0.084(2) 0.0429(19) 0.051(3) -0.0039(18) -0.006(2) -0.0088(17)
C74 0.076(2) 0.046(2) 0.056(3) -0.003(2) -0.008(2) -0.0041(19)
C75 0.071(2) 0.058(2) 0.065(3) 0.006(2) 0.002(3) 0.0027(19)
C76 0.073(2) 0.052(2) 0.080(4) -0.006(3) 0.001(3) 0.002(2)
C77 0.100(3) 0.075(3) 0.041(2) -0.0137(19) -0.011(2) -0.020(2)
C78 0.118(4) 0.073(3) 0.048(2) -0.023(2) -0.004(3) -0.023(3)
C79 0.143(4) 0.099(3) 0.059(3) -0.040(2) -0.005(3) -0.045(3)
C80 0.173(5) 0.071(3) 0.046(3) -0.018(2) 0.001(3) -0.037(3)
N14A 0.0749(13) 0.1055(17) 0.0393(16) 0.0225(16) 0.0107(13) 0.0225(16)
C81A 0.072(3) 0.094(2) 0.044(2) 0.039(2) 0.032(2) 0.012(3)
C82A 0.053(3) 0.077(2) 0.051(3) 0.011(2) 0.016(2) -0.011(2)
C83A 0.057(3) 0.102(3) 0.048(3) -0.002(3) 0.002(3) -0.009(3)
C84A 0.067(3) 0.110(4) 0.050(4) -0.005(4) 0.020(3) 0.005(3)
N14B 0.0749(13) 0.1055(17) 0.0393(16) 0.0225(16) 0.0107(13) 0.0225(16)
C81B 0.072(3) 0.094(2) 0.044(2) 0.039(2) 0.032(2) 0.012(3)
C82B 0.053(3) 0.077(2) 0.051(3) 0.011(2) 0.016(2) -0.011(2)
C83B 0.057(3) 0.102(3) 0.048(3) -0.002(3) 0.002(3) -0.009(3)
C84B 0.067(3) 0.110(4) 0.050(4) -0.005(4) 0.020(3) 0.005(3)
N14C 0.0749(13) 0.1055(17) 0.0393(16) 0.0225(16) 0.0107(13) 0.0225(16)
C89C 0.078(3) 0.114(2) 0.040(3) 0.032(2) 0.012(2) 0.018(2)
C90C 0.071(3) 0.091(2) 0.076(5) 0.032(2) 0.009(3) 0.017(2)
C91C 0.082(4) 0.086(2) 0.078(5) 0.027(3) -0.013(4) -0.007(3)
C92C 0.102(5) 0.072(3) 0.130(7) -0.006(4) -0.027(5) -0.009(3)
N14D 0.0749(13) 0.1055(17) 0.0393(16) 0.0225(16) 0.0107(13) 0.0225(16)
C89D 0.078(3) 0.114(2) 0.040(3) 0.032(2) 0.012(2) 0.018(2)
C90D 0.071(3) 0.091(2) 0.076(5) 0.032(2) 0.009(3) 0.017(2)
C91D 0.082(4) 0.086(2) 0.078(5) 0.027(3) -0.013(4) -0.007(3)
C92D 0.102(5) 0.072(3) 0.130(7) -0.006(4) -0.027(5) -0.009(3)
C85 0.0732(18) 0.131(4) 0.071(2) 0.025(2) -0.0068(17) 0.033(2)
C86 0.073(2) 0.166(6) 0.133(5) 0.018(5) -0.013(2) 0.030(3)
C87 0.081(3) 0.194(7) 0.128(5) 0.070(5) -0.004(3) -0.009(4)
C88 0.073(3) 0.173(7) 0.108(5) -0.019(6) -0.009(4) 0.016(4)
C93 0.0694(16) 0.088(3) 0.059(3) 0.011(2) 0.0150(17) 0.0253(18)
C94 0.084(2) 0.103(4) 0.092(4) 0.019(3) -0.004(3) 0.012(3)
C95 0.075(3) 0.087(3) 0.116(5) -0.011(3) 0.023(3) 0.017(3)
C96 0.081(4) 0.105(3) 0.129(6) 0.012(3) 0.015(4) -0.006(3)
N15 0.0380(13) 0.0471(15) 0.0323(15) -0.0082(14) 0.0027(13) -0.0075(12)
C97 0.0439(16) 0.0538(19) 0.042(2) 0.0024(19) 0.0044(18) 0.0060(15)
C98 0.0466(18) 0.068(2) 0.063(3) -0.009(2) 0.002(2) -0.0056(18)
C99 0.059(2) 0.117(4) 0.079(4) -0.023(3) -0.010(3) 0.018(2)
C100 0.051(2) 0.197(6) 0.106(5) -0.027(5) -0.011(3) -0.009(3)
C101 0.0374(16) 0.0488(17) 0.0364(17) 0.0054(16) 0.0087(16) -0.0114(14)
C102 0.047(2) 0.054(2) 0.0366(18) -0.0042(18) -0.0021(18) 0.0038(17)
C103 0.062(2) 0.063(2) 0.037(2) 0.0078(19) 0.009(2) 0.001(2)
C104 0.091(4) 0.112(4) 0.039(2) 0.008(3) 0.012(3) 0.001(3)
C105 0.0494(19) 0.0396(17) 0.0347(17) -0.0031(15) 0.0107(17) -0.0001(15)
C106 0.094(3) 0.0305(17) 0.0338(18) 0.0000(16) 0.007(2) -0.0032(19)
C107 0.085(3) 0.050(2) 0.0354(19) -0.0153(18) 0.004(2) -0.006(2)
C108 0.144(5) 0.061(3) 0.033(2) -0.006(2) 0.004(3) 0.004(3)
C109 0.0498(17) 0.0353(15) 0.039(2) 0.0004(16) 0.0080(17) -0.0095(14)
C110 0.0484(17) 0.0482(19) 0.045(2) -0.0014(19) 0.0046(19) -0.0051(16)
C111 0.064(2) 0.0401(17) 0.041(2) -0.0070(18) -0.003(2) -0.0073(16)
C112 0.053(2) 0.074(3) 0.094(4) -0.021(3) 0.006(3) -0.015(2)
C113 0.055(2) 0.0428(15) 0.0312(17) 0.0026(15) 0.0040(17) -0.0008(16)
C114 0.052(2) 0.0453(16) 0.048(2) 0.0044(18) -0.006(2) 0.0060(17)
C115 0.091(3) 0.0519(19) 0.048(2) 0.006(2) 0.007(3) -0.012(2)
C116 0.091(3) 0.0411(19) 0.132(5) 0.011(3) -0.034(4) -0.007(2)
C117 0.114(2) 0.0346(18) 0.0336(19) -0.0037(16) -0.0168(18) 0.000(2)
C118 0.108(2) 0.0374(19) 0.058(3) -0.005(2) -0.020(2) 0.019(2)
C119 0.121(3) 0.053(2) 0.068(3) -0.002(2) -0.031(3) 0.019(3)
C120 0.206(6) 0.050(2) 0.068(3) -0.008(2) -0.047(4) 0.037(3)
N16A 0.0869(16) 0.0342(12) 0.0299(16) -0.0023(13) 0.0008(15) 0.0075(15)
C21A 0.0931(17) 0.051(2) 0.039(2) -0.0057(19) 0.0254(17) -0.009(2)
C22A 0.0756(18) 0.049(2) 0.061(4) -0.009(3) 0.030(2) -0.012(2)
C23A 0.086(2) 0.106(4) 0.089(5) -0.013(4) 0.046(2) -0.017(3)
C24A 0.079(2) 0.151(7) 0.089(8) 0.001(7) 0.047(3) 0.002(4)
N16B 0.0869(16) 0.0342(12) 0.0299(16) -0.0023(13) 0.0008(15) 0.0075(15)
C21B 0.0931(17) 0.051(2) 0.039(2) -0.0057(19) 0.0254(17) -0.009(2)
C22B 0.0756(18) 0.049(2) 0.061(4) -0.009(3) 0.030(2) -0.012(2)
C23B 0.086(2) 0.106(4) 0.089(5) -0.013(4) 0.046(2) -0.017(3)
C24B 0.079(2) 0.151(7) 0.089(8) 0.001(7) 0.047(3) 0.002(4)
C125 0.083(3) 0.0400(15) 0.0298(19) -0.0070(14) 0.005(2) 0.0027(17)
C126 0.099(3) 0.0394(16) 0.062(3) -0.0110(19) 0.028(3) 0.005(2)
C127 0.086(3) 0.0342(17) 0.059(3) -0.0061(19) -0.002(3) 0.0116(19)
C128 0.216(7) 0.034(2) 0.089(4) -0.005(3) 0.026(5) -0.003(3)
N17 0.0385(14) 0.0451(14) 0.0534(18) -0.0030(16) -0.0040(15) -0.0089(12)
C129 0.0451(16) 0.0516(18) 0.050(2) -0.016(2) -0.0063(18) -0.0065(15)
C130 0.0520(19) 0.056(2) 0.109(4) -0.020(3) -0.018(3) 0.0124(17)
C131 0.067(2) 0.129(4) 0.063(3) -0.017(3) -0.010(3) 0.014(3)
C132 0.071(3) 0.129(3) 0.116(5) -0.047(4) -0.036(3) 0.053(2)
C133 0.0395(18) 0.071(2) 0.056(2) -0.0230(19) -0.0056(18) -0.0062(18)
C134 0.078(3) 0.083(3) 0.062(3) -0.011(2) 0.008(2) 0.007(3)
C135 0.099(3) 0.105(4) 0.060(3) -0.014(3) 0.001(3) 0.018(3)
C136 0.112(4) 0.212(7) 0.127(6) -0.071(5) -0.004(4) 0.001(4)
C137 0.0390(16) 0.0479(16) 0.051(2) -0.0098(18) -0.0093(19) -0.0072(14)
C138 0.0459(19) 0.060(2) 0.081(3) 0.013(2) 0.003(2) 0.0009(18)
C139 0.043(2) 0.071(2) 0.066(3) 0.013(2) 0.002(2) 0.0051(19)
C140 0.077(3) 0.091(3) 0.071(3) 0.028(3) -0.001(3) 0.001(3)
C141 0.0494(19) 0.0401(17) 0.0458(19) -0.0092(17) 0.0043(17) -0.0046(16)
C142 0.051(2) 0.0454(19) 0.051(2) -0.0148(19) -0.0046(18) 0.0000(17)
C143 0.063(2) 0.051(2) 0.054(2) -0.014(2) 0.001(2) -0.0002(19)
C144 0.086(3) 0.056(2) 0.055(2) -0.016(2) -0.006(2) -0.005(2)
C145 0.074(2) 0.073(2) 0.081(2) 0.0370(18) -0.0120(17) -0.0197(19)
C146 0.076(2) 0.067(3) 0.060(3) 0.014(2) -0.002(2) -0.0200(19)
C147 0.078(3) 0.071(3) 0.061(3) 0.005(3) 0.007(2) -0.005(2)
C148 0.076(3) 0.077(3) 0.063(3) -0.001(3) -0.010(3) -0.004(2)
N18A 0.0683(15) 0.0802(15) 0.099(2) 0.0202(15) -0.0158(16) -0.0188(13)
C49A 0.081(2) 0.088(3) 0.115(4) 0.027(3) -0.010(2) -0.031(2)
C50A 0.074(2) 0.112(4) 0.124(5) 0.027(4) -0.008(2) -0.032(2)
C51A 0.079(2) 0.115(3) 0.140(6) 0.020(4) -0.003(3) -0.041(3)
C52A 0.226(12) 0.162(5) 0.178(12) 0.080(5) -0.004(8) -0.074(6)
N18B 0.0683(15) 0.0802(15) 0.099(2) 0.0202(15) -0.0158(16) -0.0188(13)
C49B 0.081(2) 0.088(3) 0.115(4) 0.027(3) -0.010(2) -0.031(2)
C50B 0.074(2) 0.112(4) 0.124(5) 0.027(4) -0.008(2) -0.032(2)
C51B 0.079(2) 0.115(3) 0.140(6) 0.020(4) -0.003(3) -0.041(3)
C52B 0.049(3) 0.149(10) 0.086(7) -0.013(7) 0.030(4) 0.000(5)
N18C 0.0683(15) 0.0802(15) 0.099(2) 0.0202(15) -0.0158(16) -0.0188(13)
C53C 0.075(3) 0.0698(19) 0.106(3) 0.021(2) -0.040(3) -0.018(2)
C54C 0.098(3) 0.076(2) 0.072(5) 0.008(3) -0.038(4) -0.026(2)
C55C 0.089(4) 0.056(2) 0.101(5) -0.003(3) -0.052(3) -0.020(2)
C56C 0.156(6) 0.071(3) 0.092(6) 0.004(4) -0.059(5) -0.019(3)
N18D 0.0683(15) 0.0802(15) 0.099(2) 0.0202(15) -0.0158(16) -0.0188(13)
C53D 0.075(3) 0.0698(19) 0.106(3) 0.021(2) -0.040(3) -0.018(2)
C54D 0.098(3) 0.076(2) 0.072(5) 0.008(3) -0.038(4) -0.026(2)
C55D 0.089(4) 0.056(2) 0.101(5) -0.003(3) -0.052(3) -0.020(2)
C56D 0.156(6) 0.071(3) 0.092(6) 0.004(4) -0.059(5) -0.019(3)
C157 0.054(2) 0.0779(19) 0.074(2) 0.0078(17) -0.006(2) -0.0089(18)
C158 0.058(2) 0.084(2) 0.057(3) 0.009(2) 0.023(2) -0.0084(19)
C159 0.072(3) 0.090(3) 0.039(2) 0.008(2) 0.017(2) 0.004(2)
C160 0.138(5) 0.076(3) 0.065(3) 0.015(3) 0.023(4) 0.009(3)
P1 0.0380(5) 0.0637(6) 0.0941(10) 0.0256(7) 0.0068(6) 0.0030(5)
O11 0.0500(15) 0.0634(15) 0.071(2) 0.0237(15) 0.0079(16) -0.0010(13)
O12 0.0579(17) 0.0734(18) 0.093(2) 0.0348(17) 0.0149(17) 0.0172(14)
O13 0.0505(16) 0.082(2) 0.137(3) 0.003(2) -0.001(2) -0.0126(15)
O14 0.0498(15) 0.0802(19) 0.091(2) 0.010(2) 0.0093(17) 0.0114(14)
P2 0.0325(5) 0.0549(6) 0.1221(12) 0.0066(7) -0.0067(7) -0.0051(5)
O21 0.0386(13) 0.0604(15) 0.161(3) 0.0515(17) 0.0238(18) 0.0055(12)
O22 0.0394(15) 0.0807(19) 0.222(4) -0.044(2) -0.026(2) -0.0066(15)
O23 0.0432(15) 0.115(2) 0.126(3) -0.023(2) -0.0258(19) 0.0220(16)
O24 0.0360(12) 0.0365(11) 0.075(2) 0.0070(14) -0.0025(14) 0.0007(10)
P3 0.0682(7) 0.0729(8) 0.1052(12) 0.0007(9) -0.0056(9) 0.0080(6)
O31 0.0798(17) 0.108(2) 0.058(2) -0.002(2) 0.0103(18) -0.0399(16)
O32 0.0418(15) 0.0848(19) 0.136(4) -0.008(2) -0.005(2) -0.0024(15)
O33 0.139(3) 0.0536(17) 0.092(2) -0.0075(18) -0.049(2) -0.0154(18)
O34 0.138(3) 0.112(2) 0.156(3) -0.070(2) 0.088(3) -0.062(2)
P4 0.0434(4) 0.0405(4) 0.0392(5) 0.0072(5) 0.0003(5) 0.0072(4)
O41 0.0363(11) 0.0376(11) 0.0433(14) 0.0041(12) 0.0024(12) 0.0036(9)
O42 0.0657(16) 0.0598(15) 0.0449(15) 0.0063(14) -0.0079(14) 0.0130(13)
O43 0.0442(13) 0.0475(13) 0.0446(15) 0.0027(13) -0.0014(13) 0.0084(11)
O44 0.0448(13) 0.0334(11) 0.086(2) 0.0183(14) 0.0140(15) 0.0074(10)
P5 0.0389(4) 0.0451(5) 0.0525(6) 0.0056(5) -0.0031(5) -0.0029(4)
O51 0.0453(13) 0.0506(13) 0.0459(15) -0.0013(13) 0.0050(13) -0.0071(11)
O52 0.0420(13) 0.092(2) 0.0634(19) -0.0229(18) 0.0096(15) -0.0097(14)
O53 0.0520(15) 0.0796(18) 0.0485(16) -0.0145(16) -0.0008(14) -0.0018(14)
O54 0.0584(15) 0.0526(14) 0.076(2) 0.0133(16) -0.0140(16) -0.0065(13)
P6 0.0517(6) 0.0602(6) 0.1164(12) -0.0187(8) -0.0289(7) 0.0196(5)
O61 0.0504(15) 0.0548(14) 0.100(3) 0.0205(17) -0.0045(18) 0.0011(13)
O62 0.0719(17) 0.118(2) 0.095(3) -0.038(2) -0.0278(18) 0.0497(16)
O63 0.0499(16) 0.0651(17) 0.134(3) 0.0268(19) -0.0073(18) 0.0143(14)
O64 0.0661(16) 0.090(2) 0.274(4) -0.080(3) -0.089(2) 0.0354(16)
P7 0.0575(6) 0.0610(6) 0.0728(8) -0.0171(7) -0.0110(7) 0.0015(5)
O71 0.0586(17) 0.090(2) 0.148(4) 0.018(3) 0.004(2) 0.0062(17)
O72 0.070(2) 0.110(3) 0.086(2) -0.017(2) 0.003(2) -0.007(2)
O73 0.0671(18) 0.0778(19) 0.100(3) -0.004(2) -0.001(2) 0.0066(16)
O74 0.0689(18) 0.0819(16) 0.166(3) -0.0793(18) 0.054(2) -0.0317(14)
P8 0.0681(8) 0.1015(9) 0.0611(8) 0.0143(8) -0.0011(7) -0.0029(7)
O81 0.215(4) 0.090(2) 0.0500(19) -0.0003(19) 0.046(3) -0.034(2)
O82 0.084(2) 0.143(3) 0.088(3) 0.027(2) -0.024(2) -0.041(2)
O83 0.077(2) 0.100(2) 0.128(4) 0.035(2) -0.002(2) -0.0015(18)
O84 0.0662(19) 0.124(3) 0.079(2) 0.020(2) -0.0009(19) 0.0188(19)
O1W 0.271(7) 0.109(4) 0.208(7) 0.037(5) 0.083(6) 0.040(4)
O2W 0.180(4) 0.229(5) 0.134(5) -0.003(4) -0.020(4) 0.131(3)
O3W 0.082(3) 0.179(3) 0.177(4) 0.124(3) 0.026(3) 0.024(2)
O4W 0.0437(16) 0.125(3) 0.161(4) -0.029(3) -0.001(2) -0.0170(18)
O5W 0.0673(18) 0.0642(17) 0.094(3) 0.0236(19) 0.021(2) 0.0139(15)
O6W 0.115(3) 0.0614(18) 0.097(3) 0.017(2) 0.023(3) 0.0016(19)
O7W 0.0544(15) 0.0496(14) 0.0621(19) 0.0218(14) 0.0051(15) 0.0089(12)
O8W 0.168(5) 0.166(5) 0.130(5) 0.031(4) 0.016(4) 0.016(4)
O9W 0.182(4) 0.165(4) 0.189(4) 0.057(4) -0.042(4) -0.011(3)
O10W 0.087(2) 0.092(2) 0.0451(19) -0.0119(19) 0.0022(18) -0.0110(19)
O11W 0.210(5) 0.061(2) 0.174(5) -0.004(3) -0.084(4) 0.020(3)

loop_
_atom_type_symbol
_atom_type_description
_atom_type_scat_dispersion_real
_atom_type_scat_dispersion_imag
_atom_type_scat_source
C C 0.0033 0.0016 'International Tables Vol C Tables 4.2.6.8 and 6.1.1.4'
H H 0.0000 0.0000 'International Tables Vol C Tables 4.2.6.8 and 6.1.1.4'
N N 0.0061 0.0033 'International Tables Vol C Tables 4.2.6.8 and 6.1.1.4'
O O 0.0106 0.0060 'International Tables Vol C Tables 4.2.6.8 and 6.1.1.4'
P P 0.1023 0.0942 'International Tables Vol C Tables 4.2.6.8 and 6.1.1.4'

loop_
_geom_angle_atom_site_label_1
_geom_angle_atom_site_label_2
_geom_angle_atom_site_label_3
_geom_angle
C8 N1 C1 109.3(4)
C9 N2 C7 126.4(4)
C10 N3 C9 124.0(3)
C10 N4 C11 104.1(3)
C10 N5 C16 105.4(3)
C2 C1 N1 110.4(5)
C1 C2 C3 107.9(5)
C2 C3 C8 104.5(4)
C2 C3 C4 135.5(5)
C8 C3 C4 119.8(4)
C5 C4 C3 118.7(5)
C4 C5 C6 121.6(4)
C5 C6 C7 120.9(4)
C8 C7 C6 118.5(4)
C8 C7 N2 116.9(4)
C6 C7 N2 124.5(4)
N1 C8 C7 131.8(4)
N1 C8 C3 108.0(4)
C7 C8 C3 120.3(4)
O1 C9 N2 123.6(4)
O1 C9 N3 124.0(3)
N2 C9 N3 112.4(3)
N4 C10 N3 122.8(4)
N4 C10 N5 113.9(3)
N3 C10 N5 123.4(4)
N4 C11 C16 111.6(4)
N4 C11 C12 128.5(4)
C16 C11 C12 119.8(4)
C13 C12 C11 117.2(4)
C12 C13 C14 122.4(4)
C13 C14 C15 122.4(4)
C16 C15 C14 114.5(4)
N5 C16 C11 105.0(3)
N5 C16 C15 131.4(4)
C11 C16 C15 123.6(4)
C17 N6 C24 108.4(4)
C25 N7 C23 125.3(3)
C26 N8 C25 123.2(3)
C26 N9 C27 102.7(3)
C26 N10 C32 107.4(3)
N6 C17 C18 111.6(4)
C17 C18 C19 105.9(4)
C24 C19 C18 106.1(4)
C24 C19 C20 119.8(4)
C18 C19 C20 133.9(4)
C21 C20 C19 117.5(4)
C20 C21 C22 122.4(4)
C21 C22 C23 120.9(4)
N7 C23 C22 124.8(3)
N7 C23 C24 118.1(3)
C22 C23 C24 117.0(4)
N6 C24 C19 107.9(4)
N6 C24 C23 129.9(4)
C19 C24 C23 122.2(4)
O2 C25 N8 122.4(3)
O2 C25 N7 123.7(4)
N8 C25 N7 113.9(3)
N9 C26 N10 115.0(3)
N9 C26 N8 120.5(3)
N10 C26 N8 124.5(3)
N9 C27 C28 130.9(4)
N9 C27 C32 110.9(3)
C28 C27 C32 118.1(4)
C29 C28 C27 119.7(4)
C28 C29 C30 121.3(4)
C31 C30 C29 122.1(4)
C32 C31 C30 116.0(4)
C31 C32 N10 133.4(4)
C31 C32 C27 122.7(4)
N10 C32 C27 103.9(3)
C45 N11A C33A 111.2(4)
C45 N11A C37 104.2(3)
C33A N11A C37 117.0(4)
N11A C33A C34A 117.1(5)
C33A C34A C35A 108.3(5)
C36A C35A C34A 113.5(7)
C33B C34B C35B 108.0(6)
C36B C35B C34B 114.6(7)
C41C C42C C43C 111.9(6)
C44C C43C C42C 112.0(7)
C41D C42D C43D 113.3(6)
C44D C43D C42D 117.5(7)
C38 C37 N11A 115.7(4)
C39 C38 C37 109.5(4)
C38 C39 C40 114.5(4)
N11A C45 C46 112.7(4)
C47 C46 C45 110.5(5)
C46 C47 C48 110.3(5)
C49 N12 C53 112.6(3)
C49 N12 C61 112.3(4)
C53 N12 C61 107.1(3)
C49 N12 C57 104.5(3)
C53 N12 C57 110.5(4)
C61 N12 C57 110.0(3)
N12 C49 C50 111.5(4)
C51 C50 C49 111.1(5)
C52 C51 C50 112.2(5)
N12 C53 C54 115.8(4)
C53 C54 C55 110.0(4)
C56 C55 C54 114.7(4)
C58 C57 N12 114.2(4)
C57 C58 C59 110.5(5)
C58 C59 C60 112.0(6)
C62 C61 N12 116.9(4)
C63 C62 C61 114.7(5)
C62 C63 C64 104.1(5)
C77 N13 C69 110.1(4)
C77 N13 C73 110.5(4)
C69 N13 C73 108.8(3)
C77 N13 C65 106.9(3)
C69 N13 C65 110.8(3)
C73 N13 C65 109.8(4)
C66 C65 N13 114.0(3)
C65 C66 C67 110.3(4)
C68 C67 C66 113.1(4)
C70 C69 N13 117.0(4)
C71 C70 C69 109.5(4)
C70 C71 C72 114.5(5)
C74 C73 N13 116.8(4)
C73 C74 C75 110.7(4)
C74 C75 C76 114.9(4)
C78 C77 N13 115.5(5)
C77 C78 C79 108.9(5)
C80 C79 C78 108.6(5)
C93 N14A C81A 117.4(4)
C93 N14A C85 109.4(4)
C81A N14A C85 114.3(5)
C82A C81A N14A 108.8(4)
C81A C82A C83A 106.8(4)
C84A C83A C82A 105.1(6)
C81B C82B C83B 112.1(5)
C84B C83B C82B 116.1(6)
C89C C90C C91C 112.7(6)
C92C C91C C90C 112.7(7)
C89D C90D C91D 107.1(6)
C92D C91D C90D 112.2(8)
C86 C85 N14A 117.9(5)
C87 C86 C85 111.4(5)
C86 C87 C88 119.7(7)
N14A C93 C94 124.0(5)
C95 C94 C93 114.7(6)
C94 C95 C96 114.8(5)
C101 N15 C105 106.8(3)
C101 N15 C97 110.1(3)
C105 N15 C97 112.5(3)
C101 N15 C109 110.3(3)
C105 N15 C109 111.5(3)
C97 N15 C109 105.7(3)
C98 C97 N15 114.8(3)
C97 C98 C99 110.1(4)
C100 C99 C98 113.1(5)
N15 C101 C102 117.2(3)
C101 C102 C103 109.5(3)
C104 C103 C102 110.5(4)
N15 C105 C106 115.4(3)
C105 C106 C107 108.4(3)
C108 C107 C106 114.1(4)
C110 C109 N15 114.0(3)
C111 C110 C109 111.7(3)
C110 C111 C112 112.5(3)
C114 C113 N16A 118.6(3)
C113 C114 C115 110.0(3)
C116 C115 C114 116.3(5)
C118 C117 N16A 116.6(4)
C117 C118 C119 110.9(4)
C120 C119 C118 112.4(5)
C125 N16A C21A 115.1(4)
C125 N16A C113 105.6(3)
C21A N16A C113 113.1(4)
C125 N16A C117 114.0(3)
C21A N16A C117 100.6(4)
C113 N16A C117 108.3(3)
N16A C21A C22A 113.7(5)
C21A C22A C23A 105.9(6)
C24A C23A C22A 112.1(7)
C21B C22B C23B 105.3(5)
C24B C23B C22B 115.9(6)
N16A C125 C126 116.2(4)
C125 C126 C127 108.2(4)
C126 C127 C128 111.3(4)
C133 N17 C137 111.7(3)
C133 N17 C129 110.8(3)
C137 N17 C129 107.7(3)
C133 N17 C141 105.5(3)
C137 N17 C141 109.6(3)
C129 N17 C141 111.5(3)
C130 C129 N17 118.1(3)
C129 C130 C131 111.1(4)
C130 C131 C132 107.1(4)
N17 C133 C134 115.4(3)
C135 C134 C133 111.1(5)
C134 C135 C136 113.6(6)
N17 C137 C138 117.0(3)
C139 C138 C137 109.4(3)
C140 C139 C138 115.6(4)
C142 C141 N17 114.8(3)
C141 C142 C143 109.7(3)
C144 C143 C142 111.9(4)
C146 C145 N18A 117.7(3)
C145 C146 C147 108.0(3)
C148 C147 C146 112.1(4)
C145 N18A C157 108.8(3)
C145 N18A C49A 113.6(5)
C157 N18A C49A 116.8(4)
C50A C49A N18A 117.4(7)
C49A C50A C51A 110.8(7)
C52A C51A C50A 109.8(9)
C49B C50B C51B 109.8(7)
C52B C51B C50B 110.0(7)
C53C C54C C55C 103.7(6)
C56C C55C C54C 114.6(7)
C53D C54D C55D 113.4(6)
C56D C55D C54D 117.7(6)
N18A C157 C158 117.0(3)
C159 C158 C157 111.9(3)
C158 C159 C160 114.3(4)
O12 P1 O14 114.0(2)
O12 P1 O13 109.0(2)
O14 P1 O13 108.4(2)
O12 P1 O11 111.1(2)
O14 P1 O11 108.21(19)
O13 P1 O11 105.9(2)
O21 P2 O24 114.5(2)
O21 P2 O22 112.9(2)
O24 P2 O22 108.47(18)
O21 P2 O23 108.7(2)
O24 P2 O23 107.59(19)
O22 P2 O23 104.0(3)
O32 P3 O34 114.0(3)
O32 P3 O33 109.7(3)
O34 P3 O33 104.4(2)
O32 P3 O31 106.7(2)
O34 P3 O31 114.7(2)
O33 P3 O31 107.1(2)
O42 P4 O41 112.41(16)
O42 P4 O44 111.79(18)
O41 P4 O44 110.79(14)
O42 P4 O43 109.19(16)
O41 P4 O43 109.59(15)
O44 P4 O43 102.60(16)
O54 P5 O52 113.8(2)
O54 P5 O53 110.82(19)
O52 P5 O53 109.96(18)
O54 P5 O51 108.47(16)
O52 P5 O51 106.70(17)
O53 P5 O51 106.73(17)
O64 P6 O62 114.5(3)
O64 P6 O63 107.5(3)
O62 P6 O63 108.7(2)
O64 P6 O61 110.5(2)
O62 P6 O61 108.4(2)
O63 P6 O61 107.0(2)
O71 P7 O74 118.5(2)
O71 P7 O72 108.7(3)
O74 P7 O72 100.5(2)
O71 P7 O73 106.0(2)
O74 P7 O73 115.6(2)
O72 P7 O73 106.8(2)
O82 P8 O84 116.5(2)
O82 P8 O83 109.5(3)
O84 P8 O83 109.1(3)
O82 P8 O81 105.8(3)
O84 P8 O81 107.0(2)
O83 P8 O81 108.6(3)

loop_
_geom_bond_atom_site_label_1
_geom_bond_atom_site_label_2
_geom_bond_distance
O1 C9 1.221(4)
N1 C8 1.339(6)
N1 C1 1.351(7)
N2 C9 1.362(5)
N2 C7 1.427(6)
N3 C10 1.341(5)
N3 C9 1.402(5)
N4 C10 1.322(5)
N4 C11 1.376(5)
N5 C10 1.386(5)
N5 C16 1.395(5)
C1 C2 1.331(9)
C2 C3 1.423(7)
C3 C8 1.432(7)
C3 C4 1.440(7)
C4 C5 1.369(7)
C5 C6 1.412(6)
C6 C7 1.417(6)
C7 C8 1.402(6)
C11 C16 1.402(6)
C11 C12 1.423(6)
C12 C13 1.372(7)
C13 C14 1.396(6)
C14 C15 1.412(6)
C15 C16 1.408(6)
O2 C25 1.255(4)
N6 C17 1.327(6)
N6 C24 1.360(5)
N7 C25 1.375(5)
N7 C23 1.395(5)
N8 C26 1.372(5)
N8 C25 1.375(5)
N9 C26 1.334(5)
N9 C27 1.398(6)
N10 C26 1.352(5)
N10 C32 1.383(5)
C17 C18 1.351(7)
C18 C19 1.419(6)
C19 C24 1.401(6)
C19 C20 1.437(6)
C20 C21 1.390(6)
C21 C22 1.399(6)
C22 C23 1.412(5)
C23 C24 1.416(6)
C27 C28 1.402(6)
C27 C32 1.433(6)
C28 C29 1.344(7)
C29 C30 1.403(7)
C30 C31 1.391(6)
C31 C32 1.382(6)
N11A C45 1.509(5)
N11A C33A 1.514(7)
N11A C37 1.536(6)
C33A C34A 1.516(7)
C34A C35A 1.546(10)
C35A C36A 1.449(10)
C33B C34B 1.512(8)
C34B C35B 1.549(10)
C35B C36B 1.447(11)
C41C C42C 1.522(9)
C42C C43C 1.549(8)
C43C C44C 1.438(12)
C41D C42D 1.519(9)
C42D C43D 1.540(9)
C43D C44D 1.435(11)
C37 C38 1.534(6)
C38 C39 1.512(7)
C39 C40 1.519(7)
C45 C46 1.549(6)
C46 C47 1.502(6)
C47 C48 1.526(9)
N12 C49 1.509(6)
N12 C53 1.510(5)
N12 C61 1.534(6)
N12 C57 1.555(6)
C49 C50 1.561(8)
C50 C51 1.527(9)
C51 C52 1.481(9)
C53 C54 1.520(6)
C54 C55 1.529(6)
C55 C56 1.493(7)
C57 C58 1.498(7)
C58 C59 1.500(8)
C59 C60 1.549(10)
C61 C62 1.505(6)
C62 C63 1.465(8)
C63 C64 1.494(11)
N13 C77 1.524(6)
N13 C69 1.529(6)
N13 C73 1.532(6)
N13 C65 1.532(6)
C65 C66 1.522(7)
C66 C67 1.560(6)
C67 C68 1.513(8)
C69 C70 1.502(7)
C70 C71 1.470(8)
C71 C72 1.587(7)
C73 C74 1.517(7)
C74 C75 1.519(7)
C75 C76 1.535(7)
C77 C78 1.491(8)
C78 C79 1.591(8)
C79 C80 1.564(9)
N14A C93 1.485(6)
N14A C81A 1.509(8)
N14A C85 1.529(7)
C81A C82A 1.506(7)
C82A C83A 1.548(8)
C83A C84A 1.445(7)
C81B C82B 1.498(6)
C82B C83B 1.548(10)
C83B C84B 1.445(7)
C89C C90C 1.509(10)
C90C C91C 1.564(8)
C91C C92C 1.460(12)
C89D C90D 1.517(10)
C90D C91D 1.541(9)
C91D C92D 1.432(11)
C85 C86 1.478(6)
C86 C87 1.310(9)
C87 C88 1.522(9)
C93 C94 1.497(8)
C94 C95 1.485(9)
C95 C96 1.588(10)
N15 C101 1.495(5)
N15 C105 1.499(5)
N15 C97 1.527(4)
N15 C109 1.532(5)
C97 C98 1.516(5)
C98 C99 1.533(6)
C99 C100 1.461(8)
C101 C102 1.520(6)
C102 C103 1.558(6)
C103 C104 1.551(7)
C105 C106 1.516(6)
C106 C107 1.556(6)
C107 C108 1.520(7)
C109 C110 1.529(5)
C110 C111 1.490(5)
C111 C112 1.505(6)
C113 C114 1.509(5)
C113 N16A 1.537(5)
C114 C115 1.516(6)
C115 C116 1.500(6)
C117 C118 1.481(8)
C117 N16A 1.558(6)
C118 C119 1.562(8)
C119 C120 1.511(8)
N16A C125 1.496(5)
N16A C21A 1.517(7)
C21A C22A 1.527(8)
C22A C23A 1.555(9)
C23A C24A 1.445(10)
C21B C22B 1.528(7)
C22B C23B 1.552(9)
C23B C24B 1.420(7)
C125 C126 1.502(6)
C126 C127 1.543(6)
C127 C128 1.555(7)
N17 C133 1.511(5)
N17 C137 1.526(4)
N17 C129 1.527(5)
N17 C141 1.540(5)
C129 C130 1.504(6)
C130 C131 1.537(6)
C131 C132 1.546(9)
C133 C134 1.555(7)
C134 C135 1.469(9)
C135 C136 1.556(11)
C137 C138 1.533(5)
C138 C139 1.502(7)
C139 C140 1.472(8)
C141 C142 1.508(5)
C142 C143 1.550(6)
C143 C144 1.511(7)
C145 C146 1.489(5)
C145 N18A 1.500(6)
C146 C147 1.594(7)
C147 C148 1.487(8)
N18A C157 1.503(6)
N18A C49A 1.531(8)
C49A C50A 1.507(10)
C50A C51A 1.560(10)
C51A C52A 1.447(11)
C49B C50B 1.507(11)
C50B C51B 1.564(9)
C51B C52B 1.435(9)
C53C C54C 1.539(9)
C54C C55C 1.550(9)
C55C C56C 1.449(11)
C53D C54D 1.521(9)
C54D C55D 1.525(9)
C55D C56D 1.447(9)
C157 C158 1.521(6)
C158 C159 1.500(6)
C159 C160 1.500(8)
P1 O12 1.503(4)
P1 O14 1.513(3)
P1 O13 1.550(4)
P1 O11 1.568(3)
P2 O21 1.503(5)
P2 O24 1.527(3)
P2 O22 1.548(5)
P2 O23 1.581(4)
P3 O32 1.417(4)
P3 O34 1.547(5)
P3 O33 1.638(5)
P3 O31 1.727(4)
P4 O42 1.508(3)
P4 O41 1.538(2)
P4 O44 1.549(3)
P4 O43 1.561(3)
P5 O54 1.500(3)
P5 O52 1.529(3)
P5 O53 1.544(3)
P5 O51 1.585(3)
P6 O64 1.470(4)
P6 O62 1.502(4)
P6 O63 1.529(5)
P6 O61 1.550(3)
P7 O71 1.469(4)
P7 O74 1.519(4)
P7 O72 1.590(5)
P7 O73 1.602(4)
P8 O82 1.489(5)
P8 O84 1.530(5)
P8 O83 1.542(4)
P8 O81 1.581(5)

loop_
_geom_hbond_atom_site_label_D
_geom_hbond_atom_site_label_H
_geom_hbond_atom_site_label_A
_geom_hbond_distance_DH
_geom_hbond_distance_HA
_geom_hbond_distance_DA
_geom_hbond_angle_DHA
_geom_hbond_site_symmetry_A
N5 H5 O2 0.88 2.04 2.836(4) 149.6 1_455
N10 H10 O1 0.88 2.06 2.871(4) 153.4 1_655
N1 H1 O74 0.88 2.04 2.888(6) 162.5 .
N2 H2 O74 0.88 2.30 3.151(5) 162.6 .
N3 H3 O71 0.88 1.83 2.655(5) 156.5 .
N5 H5 O1 0.88 2.18 2.689(4) 116.8 .
N6 H6A O12 0.88 1.94 2.772(5) 158.0 .
N7 H7 O14 0.88 2.06 2.851(5) 148.4 .
N8 H8 O14 0.88 1.89 2.715(4) 155.4 .
N10 H10 O2 0.88 2.16 2.676(4) 116.6 .
O11 H011 O21 0.842(14) 1.687(18) 2.510(4) 165(2) .
O13 H013 O4W 0.839(13) 1.840(13) 2.659(5) 165(3) .
O22 H022 O64 0.851(10) 1.632(10) 2.433(5) 156(2) .
O23 H023 O12 0.859(9) 1.802(12) 2.585(5) 150.5(13) .
O31 H031 O41 0.891(11) 1.851(11) 2.742(4) 176(2) .
O33 H033 O42 0.901(10) 1.655(10) 2.554(5) 174.4(14) .
O43 H043 O34 0.834(13) 1.745(14) 2.553(5) 162.7(15) .
O44 H044 O54 0.831(9) 1.731(10) 2.555(4) 171(5) .
O51 H051 O41 0.859(9) 1.685(9) 2.538(3) 171.9(18) .
O53 H053 O62 0.838(14) 1.737(12) 2.514(5) 153(2) .
O61 H061 O9W 0.835(15) 2.123(15) 2.909(8) 156.6(17) .
O63 H063 O52 0.853(15) 1.875(17) 2.522(4) 131.4(15) .
O72 H072 O82 1.001(9) 1.811(8) 2.633(5) 137.0(5) .
O73 H073 O84 0.844(7) 1.823(7) 2.599(5) 152.1(5) .
O81 H081 O6W 1.030(8) 1.990(10) 2.671(6) 121.0(6) .
O83 H083 O32 0.868(12) 1.826(12) 2.627(6) 152.5(14) .
